data_7158468
loop_
_publ_author_name
'Fedorowicz, Dominika'
'Banach, Sylwia'
'Koza, Patrycja'
'Frydrych, Rafa\/l'
'\'Slepokura, Katarzyna'
'Gregoli\'nski, Janusz'

_publ_section_title
;
 Controlling chirality in the synthesis of 4 + 4 diastereomeric amine
 macrocycles derived from <i>trans</i>-1,2-diaminocyclopentane and
 2,6-diformylpyridine.
;
_journal_issue 5
_journal_name_full 'Organic &amp; biomolecular chemistry'
_journal_page_first 1080
_journal_page_last 1094
_journal_paper_doi 10.1039/d1ob02410h
_journal_volume 20
_journal_year 2022
_chemical_absolute_configuration rmad
_chemical_formula_moiety 'C48 H76 N12, 8(Cl), 9(H2 O)'
_chemical_formula_sum 'C48 H94 Cl8 N12 O9'
_chemical_formula_weight 1266.95
_space_group_crystal_system triclinic
_space_group_IT_number 1
_space_group_name_Hall 'P 1'
_space_group_name_H-M_alt 'P 1'
_atom_sites_solution_hydrogens mixed
_atom_sites_solution_primary dual
_atom_sites_solution_secondary difmap
_audit_creation_method SHELXL-2014/7
_audit_update_record
;
2021-07-22 deposited with the CCDC.	2021-12-23 downloaded from the CCDC.
;
_cell_angle_alpha 75.36(2)
_cell_angle_beta 79.83(2)
_cell_angle_gamma 89.70(2)
_cell_formula_units_Z 2
_cell_length_a 12.441(2)
_cell_length_b 12.772(2)
_cell_length_c 20.693(4)
_cell_measurement_reflns_used 60334
_cell_measurement_temperature 100(2)
_cell_measurement_theta_max 36.21
_cell_measurement_theta_min 1.66
_cell_volume 3128.6(10)
_computing_cell_refinement 'CrysAlisPro 1.171.41.80a (Rigaku OD, 2020)'
_computing_data_collection 'CrysAlisPro 1.171.41.80a (Rigaku OD, 2020)'
_computing_data_reduction 'CrysAlisPro 1.171.41.80a (Rigaku OD, 2020)'
_computing_structure_refinement 'SHELXL-2014/7 (Sheldrick, 2015)'
_computing_structure_solution 'SHELXT-2014 (Sheldrick, 2015)'
_diffrn_ambient_temperature 100(2)
_diffrn_detector 'Hybrid Pixel Array Detector'
_diffrn_detector_area_resol_mean 10.0000
_diffrn_detector_type 'HyPix-Arc 150'
_diffrn_measured_fraction_theta_full 1.000
_diffrn_measured_fraction_theta_max 1.000
_diffrn_measurement_device 'four-circle diffractometer'
_diffrn_measurement_device_type 'Rigaku XtaLAB Synergy R, DW system, HyPix-Arc 150'
_diffrn_measurement_method 'omega scans'
_diffrn_radiation_monochromator mirror
_diffrn_radiation_probe x-ray
_diffrn_radiation_type MoK\a
_diffrn_radiation_wavelength 0.71073
_diffrn_reflns_av_R_equivalents 0.0341
_diffrn_reflns_av_unetI/netI 0.0302
_diffrn_reflns_Laue_measured_fraction_full 1.000
_diffrn_reflns_Laue_measured_fraction_max 1.000
_diffrn_reflns_limit_h_max 15
_diffrn_reflns_limit_h_min -15
_diffrn_reflns_limit_k_max 15
_diffrn_reflns_limit_k_min -15
_diffrn_reflns_limit_l_max 25
_diffrn_reflns_limit_l_min -25
_diffrn_reflns_number 126831
_diffrn_reflns_point_group_measured_fraction_full 0.989
_diffrn_reflns_point_group_measured_fraction_max 0.988
_diffrn_reflns_theta_full 25.242
_diffrn_reflns_theta_max 26.021
_diffrn_reflns_theta_min 1.793
_diffrn_source 'Rotating-anode X-ray tube'
_diffrn_source_type 'Rigaku (Mo) X-ray Source'
_exptl_absorpt_coefficient_mu 0.420
_exptl_absorpt_correction_T_max 1.00000
_exptl_absorpt_correction_T_min 0.85075
_exptl_absorpt_correction_type multi-scan
_exptl_absorpt_process_details
;
CrysAlisPro 1.171.41.80a (Rigaku Oxford Diffraction, 2020)
Empirical absorption correction using spherical harmonics,
implemented in SCALE3 ABSPACK scaling algorithm.
;
_exptl_crystal_colour colourless
_exptl_crystal_density_diffrn 1.345
_exptl_crystal_description column
_exptl_crystal_F_000 1348
_exptl_crystal_size_max 0.20
_exptl_crystal_size_mid 0.03
_exptl_crystal_size_min 0.03
_refine_diff_density_max 0.701
_refine_diff_density_min -0.728
_refine_diff_density_rms 0.076
_refine_ls_abs_structure_details
;
 Flack x determined using 9363 quotients [(I+)-(I-)]/[(I+)+(I-)]
 (Parsons, Flack and Wagner, Acta Cryst. B69 (2013) 249-259).
;
_refine_ls_abs_structure_Flack 0.025(8)
_refine_ls_extinction_method none
_refine_ls_goodness_of_fit_ref 1.036
_refine_ls_hydrogen_treatment constr
_refine_ls_matrix_type full
_refine_ls_number_parameters 1472
_refine_ls_number_reflns 24381
_refine_ls_number_restraints 151
_refine_ls_restrained_S_all 1.042
_refine_ls_R_factor_all 0.0657
_refine_ls_R_factor_gt 0.0582
_refine_ls_shift/su_max 0.001
_refine_ls_shift/su_mean 0.000
_refine_ls_structure_factor_coef Fsqd
_refine_ls_weighting_details 'w=1/[\s^2^(Fo^2^)+(0.1008P)^2^+2.3143P] where P=(Fo^2^+2Fc^2^)/3'
_refine_ls_weighting_scheme calc
_refine_ls_wR_factor_gt 0.1547
_refine_ls_wR_factor_ref 0.1597
_reflns_Friedel_coverage 0.976
_reflns_Friedel_fraction_full 0.979
_reflns_Friedel_fraction_max 0.976
_reflns_number_gt 21727
_reflns_number_total 24381
_reflns_threshold_expression 'I > 2\s(I)'
_cod_data_source_file d1ob02410h2.cif
_cod_data_source_block 4_l14rhc-mo
_cod_depositor_comments 'Adding full bibliography for 7158467--7158470.cif.'
_cod_database_code 7158468
_shelx_shelxl_version_number 2014/7
_shelx_space_group_comment
;
The symmetry employed for this shelxl refinement is uniquely defined
by the following loop, which should always be used as a source of
symmetry information in preference to the above space-group names.
They are only intended as comments.
;
_shelx_estimated_absorpt_t_min 0.921
_shelx_estimated_absorpt_t_max 0.988

loop_
_space_group_symop_operation_xyz
'x, y, z'

loop_
_atom_site_label
_atom_site_type_symbol
_atom_site_fract_x
_atom_site_fract_y
_atom_site_fract_z
_atom_site_U_iso_or_equiv
_atom_site_adp_type
_atom_site_occupancy
_atom_site_site_symmetry_order
_atom_site_calc_flag
_atom_site_refinement_flags_posn
_atom_site_refinement_flags_adp
_atom_site_refinement_flags_occupancy
_atom_site_disorder_assembly
_atom_site_disorder_group
Cl1A Cl 0.84902(13) -0.22809(15) 1.21144(8) 0.0440(4) Uani 1 1 d . . . . .
Cl2A Cl 0.60288(12) -0.03803(13) 1.24469(7) 0.0360(3) Uani 1 1 d . . . . .
Cl3A Cl 0.6119(3) 0.0985(2) 1.37924(10) 0.0412(9) Uani 0.852(16) 1 d . U P A 1
Cl3X Cl 0.659(3) 0.0785(16) 1.3769(8) 0.057(5) Uiso 0.148(16) 1 d . U P A 2
Cl4A Cl 0.72258(14) -0.33538(16) 0.98039(9) 0.0493(4) Uani 1 1 d . . . . .
Cl5A Cl 0.82140(14) 0.18088(14) 1.05851(8) 0.0431(3) Uani 1 1 d . . . . .
Cl6A Cl 1.25562(15) -0.15333(16) 1.22494(9) 0.0500(4) Uani 1 1 d . . . . .
Cl7A Cl 0.8689(2) -0.5892(2) 1.31878(15) 0.0796(7) Uani 1 1 d . . . . .
Cl8A Cl 0.2973(6) -0.4637(7) 1.4087(4) 0.0509(16) Uiso 0.25 1 d . U P B 1
Cl8X Cl 0.2854(6) -0.4370(7) 1.4310(4) 0.0515(16) Uiso 0.25 1 d . U P C 2
O8WA O 0.30592(13) -0.52052(10) 1.38357(5) 0.065(3) Uiso 0.5 1 d DG U P D 3
H8WA H 0.2796 -0.5015 1.4189 0.098 Uiso 0.5 1 d DG U P D 3
H8WB H 0.2836 -0.5845 1.3884 0.098 Uiso 0.5 1 d DG U P D 3
Cl1B Cl 0.46999(9) 0.24026(7) 0.78651(5) 0.0408(3) Uani 1 1 d G . . . .
Cl2B Cl 0.24547(8) 0.04751(8) 0.76117(4) 0.0307(3) Uani 1 1 d G . . . .
Cl3B Cl 0.33877(11) -0.08806(11) 0.63195(4) 0.0433(3) Uani 1 1 d G . . . .
Cl4B Cl 0.21099(9) 0.34098(6) 1.02218(6) 0.0401(3) Uani 1 1 d G . . . .
Cl5B Cl 0.35935(5) -0.16803(5) 0.94321(4) 0.0405(3) Uani 1 1 d G . . . .
Cl6B Cl 0.87616(7) 0.16520(10) 0.77961(6) 0.0435(3) Uani 1 1 d G . . . .
Cl7B Cl 0.55573(14) 0.59978(8) 0.68094(7) 0.0977(8) Uani 1 1 d G . . . .
O8WB O 0.01595(15) 0.42848(13) 0.58260(7) 0.092(5) Uani 0.5 1 d DG . P D 1
H8WC H 0.0509 0.4763 0.5920 0.138 Uiso 0.5 1 d DR U P D 1
H8WD H 0.0505 0.4143 0.5474 0.138 Uiso 0.5 1 d DR U P D 1
Cl8B Cl 0.0178(3) 0.5076(3) 0.61167(16) 0.0468(7) Uani 0.5 1 d . . P E 2
Cl9 Cl 0.7436(2) -0.2172(3) 0.63629(14) 0.0888(8) Uani 1 1 d . . . . .
N1A N 0.9199(4) -0.1638(4) 1.0357(2) 0.0327(10) Uani 1 1 d . . . . .
N2A N 0.7112(4) -0.2116(4) 1.0941(2) 0.0293(9) Uani 1 1 d . . . . .
H2AA H 0.7101 -0.2567 1.0664 0.035 Uiso 1 1 calc R U . . .
H2AB H 0.7657 -0.2321 1.1182 0.035 Uiso 1 1 calc R U . . .
N3A N 0.6087(4) -0.3088(5) 1.2659(3) 0.0383(11) Uani 1 1 d . . . . .
H3AA H 0.5413 -0.2893 1.2832 0.046 Uiso 1 1 calc R U . . .
H3AB H 0.6563 -0.2516 1.2590 0.046 Uiso 1 1 calc R U . . .
N4A N 0.5903(5) -0.2909(6) 1.3934(3) 0.0539(16) Uani 1 1 d . . . . .
N5A N 0.4721(4) -0.1217(6) 1.4005(3) 0.0500(15) Uani 1 1 d . . . . .
H5AA H 0.5269 -0.0813 1.3692 0.060 Uiso 1 1 calc R U . . .
H5AB H 0.4511 -0.1752 1.3829 0.060 Uiso 1 1 calc R U . . .
N6A N 0.3923(5) 0.1013(6) 1.3048(3) 0.0531(16) Uani 1 1 d . . . . .
H6AA H 0.3698 0.1499 1.3293 0.064 Uiso 1 1 calc R U . . .
H6AB H 0.4661 0.0973 1.3013 0.064 Uiso 1 1 calc R U . . .
N7A N 0.5420(5) 0.2339(5) 1.2122(3) 0.0478(15) Uani 1 1 d . . . . .
N8A N 0.7588(4) 0.1848(4) 1.2092(3) 0.0389(12) Uani 1 1 d . . . . .
H8AA H 0.7020 0.1401 1.2351 0.047 Uiso 1 1 calc R U . . .
H8AB H 0.7729 0.1697 1.1679 0.047 Uiso 1 1 calc R U . . .
N9A N 0.8334(4) -0.0448(4) 1.2878(3) 0.0398(12) Uani 1 1 d . . . . .
H9A1 H 0.8616 -0.1060 1.2780 0.048 Uiso 1 1 calc R U . . .
H9A2 H 0.7642 -0.0415 1.2788 0.048 Uiso 1 1 calc R U . . .
N10A N 0.9451(4) -0.2093(5) 1.3518(3) 0.0427(13) Uani 1 1 d . . . . .
N11A N 1.0599(4) -0.3202(4) 1.2638(3) 0.0381(12) Uani 1 1 d . . . . .
H11A H 1.1175 -0.2714 1.2523 0.046 Uiso 1 1 calc R U . . .
H11B H 0.9996 -0.2836 1.2536 0.046 Uiso 1 1 calc R U . . .
N12A N 1.0473(4) -0.2915(4) 1.1071(3) 0.0331(10) Uani 1 1 d . . . . .
H12A H 0.9922 -0.3388 1.1080 0.040 Uiso 1 1 calc R U . . .
H12B H 1.0177 -0.2395 1.1270 0.040 Uiso 1 1 calc R U . . .
C1A C 1.0221(5) -0.1611(5) 1.0019(3) 0.0345(12) Uani 1 1 d . . . . .
C2A C 1.0584(6) -0.0883(6) 0.9389(3) 0.0451(17) Uani 1 1 d . . . . .
H2A H 1.1315 -0.0882 0.9157 0.054 Uiso 1 1 calc R U . . .
C3A C 0.9871(7) -0.0179(6) 0.9118(3) 0.0490(18) Uani 1 1 d . . . . .
H3A H 1.0096 0.0322 0.8690 0.059 Uiso 1 1 calc R U . . .
C4A C 0.8805(7) -0.0188(6) 0.9467(4) 0.0514(18) Uani 1 1 d . . . . .
H4A H 0.8298 0.0307 0.9282 0.062 Uiso 1 1 calc R U . . .
C5A C 0.8497(5) -0.0929(5) 1.0086(3) 0.0373(13) Uani 1 1 d . . . . .
C6A C 0.7374(5) -0.0979(5) 1.0507(3) 0.0390(13) Uani 1 1 d . . . . .
H6AC H 0.6829 -0.0767 1.0207 0.047 Uiso 1 1 calc R U . . .
H6AD H 0.7346 -0.0469 1.0799 0.047 Uiso 1 1 calc R U . . .
C7A C 0.6043(5) -0.2258(5) 1.1427(3) 0.0344(12) Uani 1 1 d . . . . .
H7A H 0.5938 -0.1629 1.1635 0.041 Uiso 1 1 calc R U . . .
C8A C 0.5063(5) -0.2395(5) 1.1084(3) 0.0394(14) Uani 1 1 d . . . . .
H8AC H 0.4421 -0.2023 1.1263 0.047 Uiso 1 1 calc R U . . .
H8AD H 0.5253 -0.2095 1.0586 0.047 Uiso 1 1 calc R U . . .
C9A C 0.4827(6) -0.3614(6) 1.1261(4) 0.0467(15) Uani 1 1 d . . . . .
H9AC H 0.5336 -0.3961 1.0961 0.056 Uiso 1 1 calc R U . . .
H9AD H 0.4066 -0.3785 1.1229 0.056 Uiso 1 1 calc R U . . .
C10A C 0.5015(6) -0.3975(6) 1.2003(4) 0.0471(16) Uani 1 1 d . . . . .
H10A H 0.4390 -0.3798 1.2320 0.057 Uiso 1 1 calc R U . . .
H10B H 0.5126 -0.4763 1.2139 0.057 Uiso 1 1 calc R U . . .
C11A C 0.6048(5) -0.3326(5) 1.1989(3) 0.0382(13) Uani 1 1 d . . . . .
H111 H 0.6703 -0.3738 1.1861 0.046 Uiso 1 1 calc R U . . .
C12A C 0.6427(6) -0.4030(7) 1.3170(4) 0.0525(18) Uani 1 1 d . . . . .
H12C H 0.5871 -0.4631 1.3288 0.063 Uiso 1 1 calc R U . . .
H12D H 0.7129 -0.4290 1.2972 0.063 Uiso 1 1 calc R U . . .
C13A C 0.6553(5) -0.3697(6) 1.3796(3) 0.0439(15) Uani 1 1 d . . . . .
C14A C 0.7259(6) -0.4203(6) 1.4226(4) 0.0517(18) Uani 1 1 d . . . . .
H14A H 0.7715 -0.4755 1.4115 0.062 Uiso 1 1 calc R U . . .
C15A C 0.7281(6) -0.3895(7) 1.4801(4) 0.059(2) Uani 1 1 d . . . . .
H15A H 0.7746 -0.4239 1.5102 0.071 Uiso 1 1 calc R U . . .
C16A C 0.6621(6) -0.3068(7) 1.4955(3) 0.056(2) Uani 1 1 d . . . . .
H16A H 0.6637 -0.2837 1.5355 0.067 Uiso 1 1 calc R U . . .
C17A C 0.5941(6) -0.2597(7) 1.4505(3) 0.0502(17) Uani 1 1 d . . . . .
C18A C 0.5168(6) -0.1730(8) 1.4636(3) 0.0561(19) Uani 1 1 d . . . . .
H18A H 0.4559 -0.2052 1.5011 0.067 Uiso 1 1 calc R U . . .
H18B H 0.5558 -0.1171 1.4773 0.067 Uiso 1 1 calc R U . . .
C19A C 0.3797(5) -0.0528(7) 1.4102(3) 0.0485(17) Uani 1 1 d . . . . .
H19A H 0.4033 0.0091 1.4266 0.058 Uiso 1 1 calc R U . . .
C20A C 0.2783(6) -0.1128(8) 1.4605(4) 0.060(2) Uani 1 1 d . . . . .
H20A H 0.2652 -0.1853 1.4537 0.072 Uiso 1 1 calc R U . . .
H20B H 0.2861 -0.1203 1.5082 0.072 Uiso 1 1 calc R U . . .
C21A C 0.1907(7) -0.0393(9) 1.4416(6) 0.075(3) Uani 1 1 d . . . . .
H21A H 0.1949 0.0265 1.4581 0.090 Uiso 1 1 calc R U . . .
H21B H 0.1178 -0.0759 1.4605 0.090 Uiso 1 1 calc R U . . .
C22A C 0.2120(7) -0.0114(10) 1.3646(5) 0.074(3) Uani 1 1 d . . . . .
H22A H 0.1823 0.0598 1.3460 0.089 Uiso 1 1 calc R U . . .
H22B H 0.1772 -0.0670 1.3484 0.089 Uiso 1 1 calc R U . . .
C23A C 0.3395(5) -0.0077(8) 1.3419(4) 0.055(2) Uani 1 1 d . . . . .
H23A H 0.3586 -0.0592 1.3127 0.066 Uiso 1 1 calc R U . . .
C24A C 0.3659(6) 0.1403(8) 1.2361(4) 0.061(2) Uani 1 1 d . . . . .
H24A H 0.2906 0.1664 1.2397 0.073 Uiso 1 1 calc R U . . .
H24B H 0.3690 0.0796 1.2142 0.073 Uiso 1 1 calc R U . . .
C25A C 0.4431(6) 0.2291(7) 1.1934(4) 0.055(2) Uani 1 1 d . . . . .
C26A C 0.4199(7) 0.3029(7) 1.1353(4) 0.055(2) Uani 1 1 d . . . . .
H26A H 0.3508 0.2997 1.1222 0.066 Uiso 1 1 calc R U . . .
C27A C 0.4975(9) 0.3791(7) 1.0982(5) 0.069(3) Uani 1 1 d . . . . .
H27A H 0.4822 0.4299 1.0590 0.082 Uiso 1 1 calc R U . . .
C28A C 0.5996(8) 0.3840(6) 1.1168(4) 0.059(2) Uani 1 1 d . . . . .
H28A H 0.6543 0.4372 1.0912 0.071 Uiso 1 1 calc R U . . .
C29A C 0.6176(7) 0.3074(6) 1.1745(4) 0.0481(17) Uani 1 1 d . . . . .
C30A C 0.7247(7) 0.3003(6) 1.1996(4) 0.0513(18) Uani 1 1 d . . . . .
H30A H 0.7808 0.3498 1.1662 0.062 Uiso 1 1 calc R U . . .
H30B H 0.7159 0.3209 1.2432 0.062 Uiso 1 1 calc R U . . .
C31A C 0.8567(5) 0.1608(5) 1.2418(3) 0.0393(13) Uani 1 1 d . . . . .
H31A H 0.8380 0.1650 1.2901 0.047 Uiso 1 1 calc R U . . .
C32A C 0.9555(6) 0.2356(5) 1.2056(4) 0.0457(15) Uani 1 1 d . . . . .
H32A H 0.9523 0.3036 1.2203 0.055 Uiso 1 1 calc R U . . .
H32B H 0.9600 0.2534 1.1557 0.055 Uiso 1 1 calc R U . . .
C33A C 1.0532(6) 0.1706(7) 1.2264(5) 0.0579(19) Uani 1 1 d . . . . .
H33A H 1.1109 0.1746 1.1861 0.069 Uiso 1 1 calc R U . . .
H33B H 1.0844 0.2003 1.2592 0.069 Uiso 1 1 calc R U . . .
C34A C 1.0126(6) 0.0538(6) 1.2587(4) 0.0498(16) Uani 1 1 d . . . . .
H34A H 1.0074 0.0360 1.3086 0.060 Uiso 1 1 calc R U . . .
H34B H 1.0621 0.0032 1.2403 0.060 Uiso 1 1 calc R U . . .
C35A C 0.8972(5) 0.0473(5) 1.2396(3) 0.0368(13) Uani 1 1 d . . . . .
H35A H 0.9047 0.0384 1.1924 0.044 Uiso 1 1 calc R U . . .
C36A C 0.8241(8) -0.0598(9) 1.3624(4) 0.075(3) Uani 1 1 d . . . . .
H36A H 0.7479 -0.0824 1.3853 0.090 Uiso 1 1 calc R U . . .
H36B H 0.8420 0.0099 1.3716 0.090 Uiso 1 1 calc R U . . .
C37A C 0.9015(5) -0.1453(6) 1.3910(3) 0.0439(15) Uani 1 1 d . . . . .
C38A C 0.9104(6) -0.1634(7) 1.4578(4) 0.0513(17) Uani 1 1 d . . . . .
H38A H 0.8743 -0.1193 1.4850 0.062 Uiso 1 1 calc R U . . .
C39A C 0.9722(9) -0.2463(8) 1.4848(4) 0.072(3) Uani 1 1 d . . . . .
H39A H 0.9824 -0.2585 1.5304 0.086 Uiso 1 1 calc R U . . .
C40A C 1.0188(8) -0.3111(8) 1.4456(5) 0.070(3) Uani 1 1 d . . . . .
H40A H 1.0629 -0.3682 1.4635 0.084 Uiso 1 1 calc R U . . .
C41A C 1.0017(5) -0.2933(6) 1.3798(3) 0.0445(16) Uani 1 1 d . . . . .
C42A C 1.0424(5) -0.3708(6) 1.3387(3) 0.0448(16) Uani 1 1 d . . . . .
H42A H 0.9890 -0.4328 1.3500 0.054 Uiso 1 1 calc R U . . .
H42B H 1.1122 -0.3991 1.3510 0.054 Uiso 1 1 calc R U . . .
C43A C 1.0818(5) -0.4017(5) 1.2219(4) 0.0418(15) Uani 1 1 d . . . . .
H43A H 1.0127 -0.4442 1.2256 0.050 Uiso 1 1 calc R U . . .
C44A C 1.1702(6) -0.4791(6) 1.2428(5) 0.063(2) Uani 1 1 d . . . . .
H44A H 1.1416 -0.5357 1.2848 0.076 Uiso 1 1 calc R U . . .
H44B H 1.2335 -0.4399 1.2502 0.076 Uiso 1 1 calc R U . . .
C45A C 1.2017(6) -0.5281(6) 1.1823(5) 0.067(3) Uani 1 1 d . . . . .
H45A H 1.2809 -0.5410 1.1749 0.080 Uiso 1 1 calc R U . . .
H45B H 1.1609 -0.5980 1.1906 0.080 Uiso 1 1 calc R U . . .
C46A C 1.1730(6) -0.4481(6) 1.1214(5) 0.056(2) Uani 1 1 d . . . . .
H46A H 1.1170 -0.4801 1.1027 0.067 Uiso 1 1 calc R U . . .
H46B H 1.2385 -0.4257 1.0855 0.067 Uiso 1 1 calc R U . . .
C47A C 1.1283(5) -0.3507(5) 1.1471(3) 0.0378(14) Uani 1 1 d . . . . .
H47A H 1.1906 -0.2994 1.1440 0.045 Uiso 1 1 calc R U . . .
C48A C 1.0971(5) -0.2405(6) 1.0358(3) 0.0436(15) Uani 1 1 d . . . . .
H48A H 1.1130 -0.2971 1.0108 0.052 Uiso 1 1 calc R U . . .
H48B H 1.1671 -0.2026 1.0344 0.052 Uiso 1 1 calc R U . . .
N1B N 0.4408(4) 0.1740(4) 0.9617(2) 0.0301(10) Uani 1 1 d . . . . .
N2B N 0.2649(4) 0.2229(4) 0.9057(2) 0.0271(9) Uani 1 1 d . . . . .
H2BC H 0.3327 0.2431 0.8804 0.033 Uiso 1 1 calc R U . . .
H2BD H 0.2497 0.2672 0.9340 0.033 Uiso 1 1 calc R U . . .
N3B N 0.2577(4) 0.3236(4) 0.7358(2) 0.0311(10) Uani 1 1 d . . . . .
H3BC H 0.2007 0.3034 0.7189 0.037 Uiso 1 1 calc R U . . .
H3BD H 0.3022 0.2665 0.7427 0.037 Uiso 1 1 calc R U . . .
N4B N 0.3134(4) 0.2993(4) 0.6108(2) 0.0372(11) Uani 1 1 d . . . . .
N5B N 0.1977(4) 0.1297(5) 0.6097(2) 0.0373(11) Uani 1 1 d . . . . .
H5BC H 0.1639 0.1854 0.6239 0.045 Uiso 1 1 calc R U . . .
H5BD H 0.2340 0.0937 0.6426 0.045 Uiso 1 1 calc R U . . .
N6B N 0.0698(4) -0.1023(5) 0.7056(3) 0.0395(12) Uani 1 1 d . . . . .
H6BE H 0.0631 -0.1500 0.6804 0.047 Uiso 1 1 calc R U . . .
H6BF H 0.1416 -0.0968 0.7085 0.047 Uiso 1 1 calc R U . . .
N7B N 0.1733(4) -0.2323(4) 0.7943(3) 0.0355(11) Uani 1 1 d . . . . .
N8B N 0.3879(4) -0.1755(4) 0.7928(3) 0.0348(11) Uani 1 1 d . . . . .
H8BE H 0.3449 -0.1326 0.7667 0.042 Uiso 1 1 calc R U . F 1
H8BF H 0.3759 -0.1602 0.8341 0.042 Uiso 1 1 calc R U . F 1
N9B N 0.5024(4) 0.0548(4) 0.7056(3) 0.0389(12) Uani 1 1 d . . . . .
H9BE H 0.5157 0.1199 0.7136 0.047 Uiso 1 1 calc R U . G 1
H9BF H 0.4288 0.0468 0.7088 0.047 Uiso 1 1 calc R U . G 1
N10B N 0.6522(4) 0.2197(5) 0.6442(3) 0.0455(14) Uani 1 1 d . . . . .
N11B N 0.7083(4) 0.3342(4) 0.7332(3) 0.0398(12) Uani 1 1 d . . . . .
H11C H 0.7610 0.2869 0.7443 0.048 Uiso 1 1 calc R U . . .
H11D H 0.6432 0.2960 0.7440 0.048 Uiso 1 1 calc R U . . .
N12B N 0.6048(4) 0.3069(4) 0.8905(3) 0.0336(10) Uani 1 1 d . . . . .
H12E H 0.5856 0.2566 0.8699 0.040 Uiso 1 1 calc R U . . .
H12F H 0.5499 0.3542 0.8918 0.040 Uiso 1 1 calc R U . . .
C1B C 0.5238(5) 0.1727(5) 0.9959(3) 0.0347(12) Uani 1 1 d . . . . .
C2B C 0.5228(5) 0.1033(5) 1.0594(3) 0.0369(13) Uani 1 1 d . . . . .
H2B H 0.5811 0.1060 1.0830 0.044 Uiso 1 1 calc R U . . .
C3B C 0.4368(6) 0.0311(5) 1.0872(3) 0.0405(14) Uani 1 1 d . . . . .
H3B H 0.4355 -0.0187 1.1301 0.049 Uiso 1 1 calc R U . . .
C4B C 0.3504(5) 0.0308(5) 1.0524(3) 0.0377(13) Uani 1 1 d . . . . .
H4B H 0.2891 -0.0183 1.0710 0.045 Uiso 1 1 calc R U . . .
C5B C 0.3570(5) 0.1044(4) 0.9899(3) 0.0293(11) Uani 1 1 d . . . . .
C6B C 0.2674(5) 0.1088(4) 0.9477(3) 0.0313(11) Uani 1 1 d . . . . .
H6BG H 0.2827 0.0589 0.9179 0.038 Uiso 1 1 calc R U . . .
H6BH H 0.1959 0.0866 0.9779 0.038 Uiso 1 1 calc R U . . .
C7B C 0.1830(5) 0.2401(5) 0.8585(3) 0.0314(12) Uani 1 1 d . . . . .
H7B H 0.1839 0.1780 0.8372 0.038 Uiso 1 1 calc R U . H 1
C8B C 0.0676(5) 0.2526(6) 0.8929(3) 0.0430(14) Uani 0.77(2) 1 d D U P I 1
H8BG H 0.0139 0.2151 0.8756 0.052 Uiso 0.77(2) 1 calc R U P I 1
H8BH H 0.0586 0.2231 0.9427 0.052 Uiso 0.77(2) 1 calc R U P I 1
C9B C 0.0539(7) 0.3717(6) 0.8751(4) 0.038(2) Uani 0.77(2) 1 d D U P I 1
H9BG H 0.0881 0.4060 0.9048 0.046 Uiso 0.77(2) 1 calc R U P I 1
H9BH H -0.0245 0.3881 0.8802 0.046 Uiso 0.77(2) 1 calc R U P I 1
C10B C 0.1104(6) 0.4129(5) 0.8016(3) 0.0413(14) Uani 0.77(2) 1 d D U P I 1
H10C H 0.1278 0.4917 0.7896 0.050 Uiso 0.77(2) 1 calc R U P I 1
H10D H 0.0657 0.3965 0.7700 0.050 Uiso 0.77(2) 1 calc R U P I 1
C8X C 0.0676(5) 0.2526(6) 0.8929(3) 0.0430(14) Uani 0.23(2) 1 d D U P I 2
H8X1 H 0.0245 0.1838 0.9025 0.052 Uiso 0.23(2) 1 calc R U P I 2
H8X2 H 0.0688 0.2706 0.9366 0.052 Uiso 0.23(2) 1 calc R U P I 2
C9X C 0.0163(8) 0.3406(14) 0.8478(10) 0.032(7) Uiso 0.23(2) 1 d D U P I 2
H9X1 H -0.0320 0.3819 0.8748 0.038 Uiso 0.23(2) 1 calc R U P I 2
H9X2 H -0.0276 0.3102 0.8208 0.038 Uiso 0.23(2) 1 calc R U P I 2
C10X C 0.1104(6) 0.4129(5) 0.8016(3) 0.0413(14) Uani 0.23(2) 1 d D U P I 2
H101 H 0.1201 0.4779 0.8181 0.050 Uiso 0.23(2) 1 calc R U P I 2
H102 H 0.0951 0.4368 0.7548 0.050 Uiso 0.23(2) 1 calc R U P I 2
C11B C 0.2150(5) 0.3468(5) 0.8020(3) 0.0330(12) Uani 1 1 d . . . . .
H112 H 0.2728 0.3879 0.8147 0.040 Uiso 1 1 calc R U . I 1
C12B C 0.3203(5) 0.4173(5) 0.6838(3) 0.0405(14) Uani 1 1 d . . . . .
H12G H 0.3787 0.4448 0.7029 0.049 Uiso 1 1 calc R U . . .
H12H H 0.2707 0.4769 0.6712 0.049 Uiso 1 1 calc R U . . .
C13B C 0.3699(5) 0.3800(5) 0.6219(3) 0.0398(14) Uani 1 1 d . . . . .
C14B C 0.4653(6) 0.4275(6) 0.5774(3) 0.0483(17) Uani 1 1 d . . . . .
H14B H 0.5041 0.4856 0.5854 0.058 Uiso 1 1 calc R U . . .
C15B C 0.5009(6) 0.3878(7) 0.5223(4) 0.0548(19) Uani 1 1 d . . . . .
H15B H 0.5655 0.4185 0.4914 0.066 Uiso 1 1 calc R U . . .
C16B C 0.4440(6) 0.3032(7) 0.5107(3) 0.0501(17) Uani 1 1 d . . . . .
H16B H 0.4683 0.2748 0.4727 0.060 Uiso 1 1 calc R U . . .
C17B C 0.3505(5) 0.2622(6) 0.5570(3) 0.0424(15) Uani 1 1 d . . . . .
C18B C 0.2786(5) 0.1751(6) 0.5464(3) 0.0438(15) Uani 1 1 d . . . . .
H18C H 0.2398 0.2060 0.5085 0.053 Uiso 1 1 calc R U . . .
H18D H 0.3242 0.1167 0.5344 0.053 Uiso 1 1 calc R U . . .
C19B C 0.1124(5) 0.0539(5) 0.6012(3) 0.0365(13) Uani 1 1 d . . . . .
H19B H 0.1493 -0.0064 0.5846 0.044 Uiso 1 1 calc R U . . .
C20B C 0.0373(6) 0.1074(6) 0.5529(4) 0.0504(17) Uani 1 1 d . . . . .
H20C H 0.0724 0.1167 0.5049 0.060 Uiso 1 1 calc R U . . .
H20D H 0.0146 0.1786 0.5601 0.060 Uiso 1 1 calc R U . . .
C21B C -0.0590(7) 0.0253(8) 0.5733(5) 0.068(2) Uani 1 1 d . . . . .
H21C H -0.0399 -0.0410 0.5581 0.082 Uiso 1 1 calc R U . . .
H21D H -0.1237 0.0564 0.5549 0.082 Uiso 1 1 calc R U . . .
C22B C -0.0788(5) 0.0019(7) 0.6521(4) 0.0534(19) Uani 1 1 d . . . . .
H22C H -0.1248 0.0574 0.6677 0.064 Uiso 1 1 calc R U . . .
H22D H -0.1155 -0.0702 0.6734 0.064 Uiso 1 1 calc R U . . .
C23B C 0.0353(5) 0.0058(6) 0.6700(3) 0.0405(14) Uani 1 1 d . . . . .
H23B H 0.0358 0.0565 0.6997 0.049 Uiso 1 1 calc R U . . .
C24B C 0.0053(5) -0.1456(7) 0.7749(3) 0.0467(16) Uani 1 1 d . . . . .
H24C H -0.0665 -0.1749 0.7717 0.056 Uiso 1 1 calc R U . . .
H24D H -0.0078 -0.0862 0.7979 0.056 Uiso 1 1 calc R U . . .
C25B C 0.0645(5) -0.2330(6) 0.8159(3) 0.0378(14) Uani 1 1 d . . . . .
C26B C 0.0116(6) -0.3094(6) 0.8736(4) 0.0468(17) Uani 1 1 d . . . . .
H26B H -0.0654 -0.3095 0.8878 0.056 Uiso 1 1 calc R U . . .
C27B C 0.0734(6) -0.3847(6) 0.9096(4) 0.0489(17) Uani 1 1 d . . . . .
H27B H 0.0394 -0.4376 0.9490 0.059 Uiso 1 1 calc R U . . .
C28B C 0.1861(6) -0.3827(5) 0.8879(3) 0.0421(15) Uani 1 1 d . . . . .
H28B H 0.2300 -0.4337 0.9121 0.051 Uiso 1 1 calc R U . . .
C29B C 0.2323(5) -0.3048(5) 0.8303(3) 0.0342(13) Uani 1 1 d . . . . .
C30B C 0.3536(5) -0.2918(5) 0.8024(3) 0.0347(12) Uani 1 1 d . . . . .
H30C H 0.3942 -0.3398 0.8344 0.042 Uiso 1 1 calc R U . . .
H30D H 0.3695 -0.3114 0.7584 0.042 Uiso 1 1 calc R U . . .
C31B C 0.5042(4) -0.1472(5) 0.7607(3) 0.0343(12) Uani 0.674(12) 1 d D U P J 1
H31B H 0.5151 -0.1527 0.7127 0.041 Uiso 0.674(12) 1 calc R U P J 1
C32B C 0.5839(8) -0.2209(9) 0.7979(6) 0.031(2) Uani 0.674(12) 1 d D U P J 1
H32C H 0.5567 -0.2428 0.8475 0.038 Uiso 0.674(12) 1 calc R U P J 1
H32D H 0.5967 -0.2865 0.7809 0.038 Uiso 0.674(12) 1 calc R U P J 1
C33B C 0.6870(7) -0.1485(8) 0.7806(5) 0.044(3) Uani 0.674(12) 1 d D . P J 1
H33C H 0.7136 -0.1473 0.8227 0.052 Uiso 0.674(12) 1 calc R U P J 1
H33D H 0.7448 -0.1777 0.7513 0.052 Uiso 0.674(12) 1 calc R U P J 1
C34B C 0.6635(6) -0.0367(7) 0.7446(5) 0.036(2) Uani 0.674(12) 1 d D U P J 1
H34C H 0.6897 -0.0232 0.6951 0.043 Uiso 0.674(12) 1 calc R U P J 1
H34D H 0.6993 0.0176 0.7614 0.043 Uiso 0.674(12) 1 calc R U P J 1
C35B C 0.5356(5) -0.0312(5) 0.7611(3) 0.0347(12) Uani 0.674(12) 1 d D U P J 1
H35B H 0.5103 -0.0170 0.8066 0.042 Uiso 0.674(12) 1 calc R U P J 1
C31X C 0.5042(4) -0.1472(5) 0.7607(3) 0.0343(12) Uani 0.326(12) 1 d D U P J 2
H31X H 0.5219 -0.1599 0.7143 0.041 Uiso 0.326(12) 1 calc R U P J 2
C32X C 0.584(2) -0.2009(13) 0.8064(18) 0.052(10) Uiso 0.326(12) 1 d D U P J 2
H32E H 0.5432 -0.2556 0.8457 0.063 Uiso 0.326(12) 1 calc R U P J 2
H32F H 0.6381 -0.2395 0.7806 0.063 Uiso 0.326(12) 1 calc R U P J 2
C33X C 0.6459(16) -0.1229(13) 0.8328(9) 0.043(5) Uiso 0.326(12) 1 d D . P J 2
H33E H 0.6077 -0.1181 0.8781 0.052 Uiso 0.326(12) 1 calc R U P J 2
H33F H 0.7210 -0.1468 0.8364 0.052 Uiso 0.326(12) 1 calc R U P J 2
C34X C 0.6487(10) -0.0165(12) 0.7822(8) 0.038(4) Uiso 0.326(12) 1 d D U P J 2
H34E H 0.7105 -0.0084 0.7436 0.045 Uiso 0.326(12) 1 calc R U P J 2
H34F H 0.6505 0.0452 0.8029 0.045 Uiso 0.326(12) 1 calc R U P J 2
C35X C 0.5356(5) -0.0312(5) 0.7611(3) 0.0347(12) Uani 0.326(12) 1 d D U P J 2
H35X H 0.4834 -0.0214 0.8016 0.042 Uiso 0.326(12) 1 calc R U P J 2
C36B C 0.5547(10) 0.0597(9) 0.6340(4) 0.084(3) Uani 1 1 d . . . . .
H36C H 0.4975 0.0680 0.6055 0.101 Uiso 1 1 calc R U . . .
H36D H 0.5905 -0.0093 0.6325 0.101 Uiso 1 1 calc R U . . .
C37B C 0.6383(6) 0.1520(6) 0.6050(3) 0.0498(18) Uani 1 1 d . . . . .
C38B C 0.6925(6) 0.1683(7) 0.5384(4) 0.0560(19) Uani 1 1 d . . . . .
H38B H 0.6775 0.1217 0.5116 0.067 Uiso 1 1 calc R U . . .
C39B C 0.7683(7) 0.2530(8) 0.5119(4) 0.063(2) Uani 1 1 d . . . . .
H39B H 0.8081 0.2649 0.4668 0.076 Uiso 1 1 calc R U . . .
C40B C 0.7859(6) 0.3223(7) 0.5531(4) 0.060(2) Uani 1 1 d . . . . .
H40B H 0.8395 0.3800 0.5369 0.072 Uiso 1 1 calc R U . . .
C41B C 0.7240(5) 0.3040(6) 0.6168(3) 0.0448(16) Uani 1 1 d . . . . .
C42B C 0.7322(6) 0.3850(6) 0.6580(4) 0.0494(18) Uani 1 1 d . . . . .
H42C H 0.8068 0.4191 0.6454 0.059 Uiso 1 1 calc R U . . .
H42D H 0.6801 0.4427 0.6467 0.059 Uiso 1 1 calc R U . . .
C43B C 0.7034(6) 0.4170(5) 0.7746(4) 0.0468(16) Uani 1 1 d . . . . .
H43B H 0.6354 0.4585 0.7707 0.056 Uiso 1 1 calc R U . . .
C44B C 0.8026(7) 0.4956(6) 0.7525(5) 0.062(2) Uani 1 1 d . . . . .
H44C H 0.7955 0.5528 0.7112 0.075 Uiso 1 1 calc R U . . .
H44D H 0.8706 0.4572 0.7430 0.075 Uiso 1 1 calc R U . . .
C45B C 0.8029(7) 0.5441(5) 0.8131(5) 0.064(2) Uani 1 1 d . . . . .
H45C H 0.7691 0.6155 0.8052 0.077 Uiso 1 1 calc R U . . .
H45D H 0.8787 0.5538 0.8198 0.077 Uiso 1 1 calc R U . . .
C46B C 0.7365(6) 0.4638(6) 0.8759(5) 0.0545(19) Uani 1 1 d . . . . .
H46C H 0.6697 0.4970 0.8942 0.065 Uiso 1 1 calc R U . . .
H46D H 0.7808 0.4408 0.9120 0.065 Uiso 1 1 calc R U . . .
C47B C 0.7069(5) 0.3666(5) 0.8497(4) 0.0404(14) Uani 1 1 d . . . . .
H47B H 0.7681 0.3156 0.8525 0.049 Uiso 1 1 calc R U . . .
C48B C 0.6175(6) 0.2518(6) 0.9615(4) 0.0473(16) Uani 1 1 d . . . . .
H48C H 0.6209 0.3066 0.9875 0.057 Uiso 1 1 calc R U . . .
H48D H 0.6868 0.2133 0.9605 0.057 Uiso 1 1 calc R U . . .
O1WA O 0.3952(4) -0.2639(5) 1.3281(3) 0.0603(14) Uani 1 1 d DG . . . .
H1WA H 0.3656 -0.3180 1.3582 0.091 Uiso 1 1 d DG U . . .
H1WB H 0.3490 -0.2380 1.3039 0.091 Uiso 1 1 d DG U . . .
O2WA O 0.2535(6) 0.2486(4) 1.3686(3) 0.0476(16) Uani 0.75 1 d DG . P K 1
H2WA H 0.3094 0.2900 1.3539 0.071 Uiso 0.75 1 d DG U P K 1
H2WB H 0.2221 0.2602 1.4054 0.071 Uiso 0.75 1 d DG U P K 1
O3WA O 0.8855(5) -0.4293(5) 1.0831(4) 0.0410(17) Uani 0.713(10) 1 d DG . P L 1
H3WA H 0.8527 -0.4017 1.0510 0.062 Uiso 0.713(10) 1 d DG U P L 1
H3WB H 0.9063 -0.4902 1.0787 0.062 Uiso 0.713(10) 1 d DG U P L 1
O3WX O 0.8779(11) -0.4482(11) 1.1478(8) 0.038(4) Uani 0.287(10) 1 d . . P L 2
O4WA O 1.0905(6) -0.0950(5) 1.1309(4) 0.0698(16) Uani 1 1 d DG . . . .
H4WA H 1.1426 -0.0883 1.1506 0.105 Uiso 1 1 d DG U . . .
H4WB H 1.0741 -0.0327 1.1110 0.105 Uiso 1 1 d DG U . . .
O5WA O 0.5927(6) -0.1003(5) 0.9367(3) 0.047(2) Uani 0.674(12) 1 d DG . P J 1
H5WA H 0.5342 -0.0974 0.9635 0.070 Uiso 0.674(12) 1 d DG U P J 1
H5WB H 0.6233 -0.1573 0.9530 0.070 Uiso 0.674(12) 1 d DG U P J 1
O6WA O 0.6281(6) 0.3379(5) 1.3677(3) 0.0746(18) Uani 1 1 d DG . . . .
H6WA H 0.6275 0.2700 1.3748 0.112 Uiso 1 1 d DR U . . .
H6WB H 0.6928 0.3613 1.3587 0.112 Uiso 1 1 d DR U . . .
O7WA O 0.4798(4) -0.3884(4) 0.9651(3) 0.0512(12) Uani 1 1 d DG . . . .
H7WA H 0.5436 -0.3713 0.9679 0.077 Uiso 1 1 d DG U . . .
H7WB H 0.4419 -0.3336 0.9638 0.077 Uiso 1 1 d DG U . . .
O9WA O 1.0166(11) 0.2303(15) 1.3723(5) 0.078(6) Uani 0.55(3) 1 d D U P M 1
H9WA H 0.9911 0.2605 1.4032 0.117 Uiso 0.55(3) 1 d DR U P M 1
H9WB H 1.0840 0.2245 1.3718 0.117 Uiso 0.55(3) 1 d DR U P M 1
O9WX O 1.0501(13) 0.2889(11) 1.3904(8) 0.064(5) Uani 0.45(3) 1 d . U P M 2
O1WB O 0.0782(3) 0.2724(4) 0.6785(2) 0.0410(10) Uani 1 1 d DG . . . .
H1WC H 0.0703 0.3151 0.6416 0.061 Uiso 1 1 d DG U . . .
H1WD H 0.0178 0.2396 0.6969 0.061 Uiso 1 1 d DG U . . .
O2WB O -0.0221(6) -0.2659(5) 0.6563(3) 0.0685(18) Uani 1 1 d D . . . .
H2WE H -0.0833 -0.2886 0.6525 0.103 Uiso 1 1 d DR U . . .
H2WF H 0.0236 -0.3117 0.6516 0.103 Uiso 1 1 d DR U . . .
O3WB O 0.4331(4) 0.4420(4) 0.9181(3) 0.0470(11) Uani 1 1 d D . . . .
H3WE H 0.3822 0.4064 0.9459 0.071 Uiso 1 1 d DR U . . .
H3WF H 0.4429 0.5009 0.9278 0.071 Uiso 1 1 d DR U . . .
O4WB O 0.6584(7) 0.1079(6) 0.8716(4) 0.098(2) Uani 1 1 d D . . . .
H4WC H 0.7264 0.1156 0.8654 0.146 Uiso 1 1 d DR U . . .
H4WD H 0.6384 0.0527 0.9036 0.146 Uiso 1 1 d DR U . . .
O5WB O 0.0587(4) 0.1148(5) 1.0701(3) 0.0596(13) Uani 1 1 d DG . . . .
H5WC H 0.0974 0.1703 1.0668 0.089 Uiso 1 1 d DG U . . .
H5WD H -0.0062 0.1333 1.0698 0.089 Uiso 1 1 d DG U . . .
O6WB O 0.3749(7) -0.3241(5) 0.6229(4) 0.083(2) Uani 1 1 d DG . . . .
H6WC H 0.3567 -0.2634 0.6289 0.124 Uiso 1 1 d DG U . . .
H6WD H 0.3343 -0.3413 0.5985 0.124 Uiso 1 1 d DG U . . .
O7WB O -0.0427(5) 0.3975(5) 1.0372(4) 0.0418(18) Uani 0.713(10) 1 d DG . P L 1
H7WC H -0.0781 0.3439 1.0338 0.063 Uiso 0.713(10) 1 d DG U P L 1
H7WD H 0.0205 0.3782 1.0423 0.063 Uiso 0.713(10) 1 d DG U P L 1
O7WX O -0.129(2) 0.454(2) 1.0442(13) 0.077(7) Uiso 0.287(10) 1 d . . P L 2
O10W O 0.4216(9) 0.4161(10) 1.3419(6) 0.070(3) Uani 0.5 1 d D U P N 1
H10E H 0.4655 0.3656 1.3460 0.105 Uiso 0.5 1 d DR U P N 1
H10F H 0.4135 0.4385 1.3772 0.105 Uiso 0.5 1 d DR U P N 1
O10X O 0.3970(12) 0.3411(12) 1.3389(7) 0.024(3) Uiso 0.25 1 d . U P O 2
O11W O 0.1841(10) 0.6046(9) 0.5752(7) 0.030(2) Uiso 0.3333 1 d . U P P 1
O11X O 0.2547(12) 0.6164(11) 0.5409(7) 0.046(3) Uiso 0.3333 1 d . U P Q 2
O11Y O 0.1433(13) 0.5976(12) 0.6064(9) 0.048(3) Uiso 0.3333 1 d . U P R 3
O12W O 0.058(2) 0.388(2) 0.4530(15) 0.070(6) Uiso 0.25 1 d . U P S 1
O12X O 0.1010(10) 0.3920(11) 0.4875(7) 0.070(3) Uani 0.5 1 d D U P T 2
H12I H 0.0911 0.4027 0.5265 0.105 Uiso 0.5 1 d DR U P T 2
H12J H 0.1235 0.4507 0.4591 0.105 Uiso 0.5 1 d DR U P T 2

loop_
_atom_site_aniso_label
_atom_site_aniso_U_11
_atom_site_aniso_U_22
_atom_site_aniso_U_33
_atom_site_aniso_U_23
_atom_site_aniso_U_13
_atom_site_aniso_U_12
Cl1A 0.0277(7) 0.0724(11) 0.0305(7) -0.0111(7) -0.0051(5) 0.0242(7)
Cl2A 0.0275(6) 0.0552(8) 0.0333(7) -0.0226(6) -0.0109(5) 0.0137(6)
Cl3A 0.0383(18) 0.0498(12) 0.0409(11) -0.0179(8) -0.0127(8) 0.0066(10)
Cl4A 0.0341(7) 0.0734(11) 0.0485(9) -0.0380(8) 0.0039(6) -0.0067(7)
Cl5A 0.0366(7) 0.0537(9) 0.0449(8) -0.0147(7) -0.0204(6) 0.0003(6)
Cl6A 0.0421(8) 0.0630(10) 0.0362(8) -0.0018(7) -0.0001(6) -0.0019(7)
Cl7A 0.0686(13) 0.0697(13) 0.1001(18) -0.0377(13) 0.0098(12) -0.0200(11)
Cl1B 0.0318(7) 0.0574(9) 0.0316(7) -0.0050(6) -0.0105(6) -0.0141(6)
Cl2B 0.0237(6) 0.0401(7) 0.0285(6) -0.0106(5) -0.0022(5) -0.0047(5)
Cl3B 0.0444(8) 0.0495(9) 0.0387(8) -0.0151(7) -0.0094(6) 0.0113(7)
Cl4B 0.0453(8) 0.0430(8) 0.0415(8) -0.0223(6) -0.0166(6) 0.0139(6)
Cl5B 0.0331(7) 0.0431(8) 0.0392(8) -0.0104(6) 0.0091(6) 0.0054(6)
Cl6B 0.0436(8) 0.0380(8) 0.0442(8) 0.0001(6) -0.0111(7) -0.0025(6)
Cl7B 0.0904(19) 0.097(2) 0.107(2) -0.0266(17) -0.0183(16) 0.0075(15)
O8WB 0.074(9) 0.072(9) 0.119(12) 0.013(8) -0.042(8) -0.014(7)
Cl8B 0.062(2) 0.0377(16) 0.0330(15) -0.0028(12) 0.0033(14) 0.0089(14)
Cl9 0.0847(17) 0.1036(19) 0.0779(16) -0.0346(14) 0.0037(13) -0.0383(15)
N1A 0.032(2) 0.038(3) 0.026(2) -0.010(2) 0.0008(19) -0.010(2)
N2A 0.031(2) 0.032(2) 0.024(2) -0.0072(18) -0.0037(18) -0.0007(18)
N3A 0.029(2) 0.053(3) 0.029(2) -0.006(2) 0.0004(19) 0.012(2)
N4A 0.035(3) 0.087(5) 0.030(3) -0.002(3) 0.001(2) 0.006(3)
N5A 0.033(3) 0.088(4) 0.029(3) -0.016(3) -0.004(2) 0.011(3)
N6A 0.052(3) 0.079(4) 0.045(3) -0.036(3) -0.026(3) 0.037(3)
N7A 0.047(3) 0.067(4) 0.042(3) -0.030(3) -0.019(3) 0.034(3)
N8A 0.038(3) 0.037(3) 0.047(3) -0.014(2) -0.018(2) 0.013(2)
N9A 0.035(3) 0.044(3) 0.035(3) 0.003(2) -0.012(2) 0.009(2)
N10A 0.041(3) 0.048(3) 0.027(3) 0.013(2) -0.009(2) 0.007(2)
N11A 0.022(2) 0.041(3) 0.038(3) 0.010(2) 0.0002(19) 0.0086(19)
N12A 0.032(2) 0.025(2) 0.037(3) -0.0086(19) 0.010(2) 0.0013(18)
C1A 0.035(3) 0.042(3) 0.027(3) -0.015(2) 0.005(2) -0.011(2)
C2A 0.055(4) 0.053(4) 0.025(3) -0.015(3) 0.008(3) -0.026(3)
C3A 0.071(5) 0.040(3) 0.031(3) -0.003(3) -0.004(3) -0.028(3)
C4A 0.068(5) 0.037(3) 0.044(4) 0.004(3) -0.017(3) -0.018(3)
C5A 0.043(3) 0.035(3) 0.034(3) -0.008(2) -0.009(3) -0.008(3)
C6A 0.040(3) 0.028(3) 0.046(4) -0.004(3) -0.010(3) -0.001(2)
C7A 0.033(3) 0.038(3) 0.031(3) -0.010(2) -0.001(2) 0.009(2)
C8A 0.031(3) 0.043(3) 0.042(3) -0.012(3) -0.001(3) 0.007(2)
C9A 0.038(3) 0.053(4) 0.043(4) -0.013(3) 0.008(3) -0.004(3)
C10A 0.041(3) 0.051(4) 0.040(4) -0.008(3) 0.010(3) -0.005(3)
C11A 0.036(3) 0.044(3) 0.030(3) -0.008(3) 0.003(2) 0.008(3)
C12A 0.047(4) 0.062(4) 0.039(4) 0.002(3) -0.006(3) 0.020(3)
C13A 0.030(3) 0.055(4) 0.034(3) 0.005(3) 0.002(2) -0.003(3)
C14A 0.041(3) 0.050(4) 0.046(4) 0.021(3) -0.008(3) 0.000(3)
C15A 0.051(4) 0.063(5) 0.047(4) 0.025(4) -0.022(3) -0.009(4)
C16A 0.058(4) 0.067(5) 0.028(3) 0.017(3) -0.012(3) -0.016(4)
C17A 0.040(3) 0.074(5) 0.024(3) 0.005(3) 0.001(3) -0.005(3)
C18A 0.048(4) 0.088(6) 0.028(3) -0.008(3) -0.004(3) 0.006(4)
C19A 0.032(3) 0.088(5) 0.030(3) -0.025(3) -0.002(3) 0.006(3)
C20A 0.033(3) 0.089(6) 0.064(5) -0.041(4) 0.006(3) 0.001(3)
C21A 0.042(4) 0.086(6) 0.095(7) -0.029(6) 0.005(4) -0.002(4)
C22A 0.044(4) 0.120(8) 0.085(6) -0.064(6) -0.028(4) 0.027(5)
C23A 0.027(3) 0.110(7) 0.042(4) -0.042(4) -0.012(3) 0.019(4)
C24A 0.042(4) 0.111(7) 0.043(4) -0.034(4) -0.019(3) 0.030(4)
C25A 0.061(5) 0.083(5) 0.048(4) -0.048(4) -0.036(4) 0.056(4)
C26A 0.071(5) 0.054(4) 0.063(5) -0.036(4) -0.042(4) 0.044(4)
C27A 0.114(8) 0.043(4) 0.070(5) -0.026(4) -0.057(6) 0.049(5)
C28A 0.093(6) 0.035(4) 0.063(5) -0.020(3) -0.040(4) 0.032(4)
C29A 0.065(5) 0.046(4) 0.046(4) -0.026(3) -0.025(3) 0.035(4)
C30A 0.071(5) 0.043(4) 0.052(4) -0.023(3) -0.028(4) 0.027(3)
C31A 0.041(3) 0.038(3) 0.043(3) -0.011(3) -0.017(3) 0.010(3)
C32A 0.050(4) 0.034(3) 0.055(4) -0.010(3) -0.020(3) 0.001(3)
C33A 0.042(4) 0.058(4) 0.075(5) -0.012(4) -0.020(4) 0.001(3)
C34A 0.037(3) 0.059(4) 0.057(4) -0.018(3) -0.011(3) 0.008(3)
C35A 0.026(3) 0.037(3) 0.045(3) -0.007(3) -0.006(2) 0.008(2)
C36A 0.072(6) 0.102(7) 0.037(4) 0.008(4) -0.007(4) 0.029(5)
C37A 0.035(3) 0.056(4) 0.030(3) 0.010(3) -0.007(2) 0.004(3)
C38A 0.045(4) 0.065(5) 0.038(4) 0.003(3) -0.015(3) -0.002(3)
C39A 0.098(7) 0.073(6) 0.042(4) 0.002(4) -0.037(5) 0.011(5)
C40A 0.069(5) 0.078(6) 0.054(5) 0.015(4) -0.032(4) 0.016(4)
C41A 0.029(3) 0.056(4) 0.037(3) 0.013(3) -0.012(2) 0.003(3)
C42A 0.030(3) 0.050(4) 0.041(3) 0.015(3) -0.010(3) 0.006(3)
C43A 0.025(3) 0.035(3) 0.052(4) 0.003(3) 0.009(3) 0.009(2)
C44A 0.035(3) 0.038(4) 0.091(6) 0.014(4) 0.011(4) 0.020(3)
C45A 0.038(4) 0.032(4) 0.112(7) -0.006(4) 0.017(4) 0.006(3)
C46A 0.032(3) 0.039(4) 0.094(6) -0.025(4) 0.007(3) 0.003(3)
C47A 0.024(3) 0.031(3) 0.050(4) -0.006(3) 0.009(2) 0.006(2)
C48A 0.030(3) 0.066(4) 0.032(3) -0.020(3) 0.014(2) -0.008(3)
N1B 0.036(2) 0.027(2) 0.030(2) -0.0077(19) -0.015(2) 0.0063(19)
N2B 0.029(2) 0.027(2) 0.025(2) -0.0034(18) -0.0089(18) 0.0031(17)
N3B 0.035(2) 0.030(2) 0.026(2) -0.0001(19) -0.0092(19) -0.0054(19)
N4B 0.035(3) 0.051(3) 0.020(2) 0.003(2) -0.0071(19) -0.011(2)
N5B 0.030(2) 0.057(3) 0.027(2) -0.013(2) -0.0076(19) -0.005(2)
N6B 0.028(2) 0.060(3) 0.035(3) -0.023(2) 0.000(2) -0.005(2)
N7B 0.029(2) 0.048(3) 0.031(2) -0.019(2) 0.0020(19) -0.011(2)
N8B 0.024(2) 0.032(3) 0.046(3) -0.013(2) 0.003(2) -0.0032(18)
N9B 0.032(2) 0.045(3) 0.033(3) 0.003(2) -0.003(2) -0.008(2)
N10B 0.037(3) 0.056(3) 0.031(3) 0.014(2) -0.008(2) -0.014(2)
N11B 0.032(2) 0.034(3) 0.047(3) 0.009(2) -0.018(2) -0.011(2)
N12B 0.036(3) 0.026(2) 0.044(3) -0.008(2) -0.021(2) 0.0004(19)
C1B 0.046(3) 0.029(3) 0.036(3) -0.012(2) -0.021(3) 0.011(2)
C2B 0.050(4) 0.036(3) 0.032(3) -0.013(2) -0.021(3) 0.019(3)
C3B 0.057(4) 0.036(3) 0.028(3) -0.004(2) -0.016(3) 0.022(3)
C4B 0.049(4) 0.029(3) 0.030(3) 0.001(2) -0.006(3) 0.009(2)
C5B 0.038(3) 0.021(2) 0.029(3) -0.006(2) -0.009(2) 0.008(2)
C6B 0.037(3) 0.025(3) 0.030(3) -0.002(2) -0.008(2) 0.002(2)
C7B 0.035(3) 0.033(3) 0.027(3) -0.003(2) -0.014(2) -0.004(2)
C8B 0.036(3) 0.048(4) 0.042(3) -0.002(3) -0.013(3) 0.000(3)
C9B 0.041(4) 0.038(4) 0.044(5) -0.018(3) -0.021(3) 0.009(3)
C10B 0.052(4) 0.034(3) 0.045(4) -0.012(3) -0.027(3) 0.008(3)
C8X 0.036(3) 0.048(4) 0.042(3) -0.002(3) -0.013(3) 0.000(3)
C10X 0.052(4) 0.034(3) 0.045(4) -0.012(3) -0.027(3) 0.008(3)
C11B 0.038(3) 0.033(3) 0.029(3) -0.002(2) -0.016(2) -0.004(2)
C12B 0.044(3) 0.035(3) 0.036(3) 0.007(3) -0.013(3) -0.019(3)
C13B 0.039(3) 0.041(3) 0.031(3) 0.010(2) -0.011(2) -0.007(3)
C14B 0.039(3) 0.055(4) 0.038(4) 0.016(3) -0.012(3) -0.017(3)
C15B 0.039(4) 0.069(5) 0.037(4) 0.016(3) 0.001(3) -0.016(3)
C16B 0.043(4) 0.073(5) 0.024(3) 0.005(3) -0.006(3) 0.001(3)
C17B 0.034(3) 0.062(4) 0.023(3) 0.006(3) -0.008(2) -0.003(3)
C18B 0.036(3) 0.072(5) 0.022(3) -0.009(3) -0.005(2) -0.001(3)
C19B 0.034(3) 0.049(3) 0.036(3) -0.022(3) -0.014(2) 0.001(3)
C20B 0.044(4) 0.061(4) 0.054(4) -0.019(3) -0.026(3) 0.007(3)
C21B 0.050(4) 0.069(5) 0.097(7) -0.021(5) -0.044(5) 0.007(4)
C22B 0.029(3) 0.059(4) 0.082(6) -0.030(4) -0.019(3) 0.000(3)
C23B 0.022(3) 0.060(4) 0.048(4) -0.030(3) -0.007(2) -0.003(3)
C24B 0.025(3) 0.078(5) 0.040(3) -0.025(3) 0.002(2) -0.007(3)
C25B 0.030(3) 0.058(4) 0.029(3) -0.026(3) 0.005(2) -0.018(3)
C26B 0.039(3) 0.059(4) 0.047(4) -0.034(3) 0.009(3) -0.020(3)
C27B 0.057(4) 0.039(3) 0.046(4) -0.017(3) 0.013(3) -0.023(3)
C28B 0.055(4) 0.031(3) 0.040(3) -0.017(3) 0.006(3) -0.013(3)
C29B 0.034(3) 0.036(3) 0.034(3) -0.018(2) 0.003(2) -0.012(2)
C30B 0.031(3) 0.030(3) 0.042(3) -0.013(2) 0.000(2) -0.006(2)
C31B 0.021(3) 0.037(3) 0.041(3) -0.006(2) 0.001(2) -0.001(2)
C32B 0.022(4) 0.030(5) 0.038(5) -0.010(4) 0.005(3) 0.014(3)
C33B 0.021(4) 0.056(6) 0.055(6) -0.015(5) -0.006(4) 0.000(4)
C34B 0.027(4) 0.047(5) 0.037(5) -0.018(4) -0.005(3) -0.005(4)
C35B 0.026(3) 0.037(3) 0.040(3) -0.005(2) -0.010(2) -0.005(2)
C31X 0.021(3) 0.037(3) 0.041(3) -0.006(2) 0.001(2) -0.001(2)
C35X 0.026(3) 0.037(3) 0.040(3) -0.005(2) -0.010(2) -0.005(2)
C36B 0.112(8) 0.094(7) 0.034(4) -0.006(4) 0.007(4) -0.056(6)
C37B 0.043(4) 0.067(5) 0.027(3) 0.011(3) -0.006(3) -0.016(3)
C38B 0.049(4) 0.077(5) 0.034(4) 0.001(3) -0.009(3) -0.004(4)
C39B 0.053(4) 0.081(6) 0.037(4) 0.011(4) 0.005(3) -0.002(4)
C40B 0.032(3) 0.067(5) 0.054(4) 0.028(4) 0.002(3) -0.009(3)
C41B 0.029(3) 0.051(4) 0.042(4) 0.015(3) -0.013(3) -0.006(3)
C42B 0.038(3) 0.048(4) 0.047(4) 0.020(3) -0.014(3) -0.012(3)
C43B 0.044(4) 0.030(3) 0.063(4) 0.005(3) -0.026(3) -0.008(3)
C44B 0.053(4) 0.035(3) 0.096(6) 0.007(4) -0.042(4) -0.020(3)
C45B 0.050(4) 0.023(3) 0.123(8) -0.006(4) -0.042(5) -0.004(3)
C46B 0.042(4) 0.040(4) 0.093(6) -0.025(4) -0.028(4) 0.001(3)
C47B 0.035(3) 0.033(3) 0.056(4) -0.007(3) -0.022(3) 0.000(2)
C48B 0.050(4) 0.048(4) 0.046(4) -0.002(3) -0.032(3) -0.002(3)
O1WA 0.036(3) 0.090(4) 0.058(3) -0.022(3) -0.010(2) 0.020(3)
O2WA 0.095(5) 0.025(3) 0.018(3) -0.007(2) 0.007(3) -0.009(3)
O3WA 0.034(3) 0.038(3) 0.054(4) -0.017(3) -0.009(3) 0.003(2)
O3WX 0.029(7) 0.031(7) 0.043(9) 0.012(6) -0.008(6) -0.008(6)
O4WA 0.085(4) 0.058(3) 0.077(4) -0.023(3) -0.035(3) 0.009(3)
O5WA 0.051(4) 0.046(4) 0.040(4) -0.004(3) -0.010(3) 0.000(3)
O6WA 0.088(4) 0.072(4) 0.058(3) -0.013(3) 0.002(3) -0.034(3)
O7WA 0.048(3) 0.039(2) 0.068(3) -0.011(2) -0.018(2) 0.005(2)
O9WA 0.090(8) 0.130(13) 0.028(5) -0.036(6) -0.029(5) 0.073(8)
O9WX 0.087(9) 0.054(8) 0.043(8) -0.012(6) 0.007(6) -0.005(7)
O1WB 0.031(2) 0.053(3) 0.040(2) -0.011(2) -0.0115(18) -0.0037(19)
O2WB 0.101(5) 0.063(3) 0.044(3) -0.026(3) -0.001(3) -0.037(3)
O3WB 0.043(3) 0.037(2) 0.061(3) -0.012(2) -0.010(2) 0.0043(19)
O4WB 0.099(6) 0.088(5) 0.105(6) -0.030(4) -0.005(5) 0.001(4)
O5WB 0.046(3) 0.064(3) 0.066(3) -0.012(3) -0.009(3) 0.007(2)
O6WB 0.108(6) 0.035(3) 0.100(5) -0.010(3) -0.014(4) 0.001(3)
O7WB 0.035(3) 0.029(3) 0.059(4) -0.004(3) -0.010(3) 0.004(2)
O10W 0.058(6) 0.065(7) 0.059(7) 0.033(5) -0.010(5) -0.020(5)
O12X 0.055(6) 0.082(8) 0.068(8) -0.029(6) 0.019(6) -0.007(6)

loop_
_atom_type_symbol
_atom_type_description
_atom_type_scat_dispersion_real
_atom_type_scat_dispersion_imag
_atom_type_scat_source
C C 0.0033 0.0016 'International Tables Vol C Tables 4.2.6.8 and 6.1.1.4'
H H 0.0000 0.0000 'International Tables Vol C Tables 4.2.6.8 and 6.1.1.4'
N N 0.0061 0.0033 'International Tables Vol C Tables 4.2.6.8 and 6.1.1.4'
O O 0.0106 0.0060 'International Tables Vol C Tables 4.2.6.8 and 6.1.1.4'
Cl Cl 0.1484 0.1585 'International Tables Vol C Tables 4.2.6.8 and 6.1.1.4'

loop_
_geom_angle_atom_site_label_1
_geom_angle_atom_site_label_2
_geom_angle_atom_site_label_3
_geom_angle
_geom_angle_site_symmetry_1
_geom_angle_site_symmetry_3
_geom_angle_publ_flag
H8WA O8WA H8WB 108.1 . . ?
H8WC O8WB H8WD 109.0 . . ?
C1A N1A C5A 118.8(5) . . ?
C7A N2A C6A 114.3(5) . . ?
C7A N2A H2AA 108.7 . . ?
C6A N2A H2AA 108.7 . . ?
C7A N2A H2AB 108.7 . . ?
C6A N2A H2AB 108.7 . . ?
H2AA N2A H2AB 107.6 . . ?
C11A N3A C12A 113.4(5) . . ?
C11A N3A H3AA 108.9 . . ?
C12A N3A H3AA 108.9 . . ?
C11A N3A H3AB 108.9 . . ?
C12A N3A H3AB 108.9 . . ?
H3AA N3A H3AB 107.7 . . ?
C13A N4A C17A 118.5(6) . . ?
C19A N5A C18A 115.1(5) . . ?
C19A N5A H5AA 108.5 . . ?
C18A N5A H5AA 108.5 . . ?
C19A N5A H5AB 108.5 . . ?
C18A N5A H5AB 108.5 . . ?
H5AA N5A H5AB 107.5 . . ?
C24A N6A C23A 112.7(6) . . ?
C24A N6A H6AA 109.1 . . ?
C23A N6A H6AA 109.1 . . ?
C24A N6A H6AB 109.1 . . ?
C23A N6A H6AB 109.1 . . ?
H6AA N6A H6AB 107.8 . . ?
C29A N7A C25A 119.7(7) . . ?
C31A N8A C30A 114.2(5) . . ?
C31A N8A H8AA 108.7 . . ?
C30A N8A H8AA 108.7 . . ?
C31A N8A H8AB 108.7 . . ?
C30A N8A H8AB 108.7 . . ?
H8AA N8A H8AB 107.6 . . ?
C35A N9A C36A 120.7(7) . . ?
C35A N9A H9A1 107.2 . . ?
C36A N9A H9A1 107.2 . . ?
C35A N9A H9A2 107.2 . . ?
C36A N9A H9A2 107.2 . . ?
H9A1 N9A H9A2 106.8 . . ?
C37A N10A C41A 117.8(6) . . ?
C42A N11A C43A 113.1(5) . . ?
C42A N11A H11A 109.0 . . ?
C43A N11A H11A 109.0 . . ?
C42A N11A H11B 109.0 . . ?
C43A N11A H11B 109.0 . . ?
H11A N11A H11B 107.8 . . ?
C48A N12A C47A 112.4(5) . . ?
C48A N12A H12A 109.1 . . ?
C47A N12A H12A 109.1 . . ?
C48A N12A H12B 109.1 . . ?
C47A N12A H12B 109.1 . . ?
H12A N12A H12B 107.9 . . ?
N1A C1A C2A 122.5(6) . . ?
N1A C1A C48A 116.1(5) . . ?
C2A C1A C48A 121.4(6) . . ?
C3A C2A C1A 118.3(6) . . ?
C3A C2A H2A 120.8 . . ?
C1A C2A H2A 120.8 . . ?
C2A C3A C4A 120.0(6) . . ?
C2A C3A H3A 120.0 . . ?
C4A C3A H3A 120.0 . . ?
C5A C4A C3A 118.8(7) . . ?
C5A C4A H4A 120.6 . . ?
C3A C4A H4A 120.6 . . ?
N1A C5A C4A 121.6(6) . . ?
N1A C5A C6A 115.9(5) . . ?
C4A C5A C6A 122.6(6) . . ?
C5A C6A N2A 108.9(5) . . ?
C5A C6A H6AC 109.9 . . ?
N2A C6A H6AC 109.9 . . ?
C5A C6A H6AD 109.9 . . ?
N2A C6A H6AD 109.9 . . ?
H6AC C6A H6AD 108.3 . . ?
N2A C7A C8A 112.3(5) . . ?
N2A C7A C11A 108.6(4) . . ?
C8A C7A C11A 105.5(5) . . ?
N2A C7A H7A 110.1 . . ?
C8A C7A H7A 110.1 . . ?
C11A C7A H7A 110.1 . . ?
C9A C8A C7A 104.8(5) . . ?
C9A C8A H8AC 110.8 . . ?
C7A C8A H8AC 110.8 . . ?
C9A C8A H8AD 110.8 . . ?
C7A C8A H8AD 110.8 . . ?
H8AC C8A H8AD 108.9 . . ?
C8A C9A C10A 102.2(6) . . ?
C8A C9A H9AC 111.3 . . ?
C10A C9A H9AC 111.3 . . ?
C8A C9A H9AD 111.3 . . ?
C10A C9A H9AD 111.3 . . ?
H9AC C9A H9AD 109.2 . . ?
C11A C10A C9A 103.4(5) . . ?
C11A C10A H10A 111.1 . . ?
C9A C10A H10A 111.1 . . ?
C11A C10A H10B 111.1 . . ?
C9A C10A H10B 111.1 . . ?
H10A C10A H10B 109.1 . . ?
N3A C11A C10A 112.6(5) . . ?
N3A C11A C7A 110.6(5) . . ?
C10A C11A C7A 105.9(5) . . ?
N3A C11A H111 109.2 . . ?
C10A C11A H111 109.2 . . ?
C7A C11A H111 109.2 . . ?
C13A C12A N3A 110.1(6) . . ?
C13A C12A H12C 109.6 . . ?
N3A C12A H12C 109.6 . . ?
C13A C12A H12D 109.6 . . ?
N3A C12A H12D 109.6 . . ?
H12C C12A H12D 108.2 . . ?
N4A C13A C14A 122.2(7) . . ?
N4A C13A C12A 115.2(6) . . ?
C14A C13A C12A 122.6(7) . . ?
C15A C14A C13A 118.9(8) . . ?
C15A C14A H14A 120.6 . . ?
C13A C14A H14A 120.6 . . ?
C14A C15A C16A 120.2(7) . . ?
C14A C15A H15A 119.9 . . ?
C16A C15A H15A 119.9 . . ?
C17A C16A C15A 117.9(8) . . ?
C17A C16A H16A 121.0 . . ?
C15A C16A H16A 121.0 . . ?
N4A C17A C16A 122.3(8) . . ?
N4A C17A C18A 115.4(6) . . ?
C16A C17A C18A 122.2(7) . . ?
N5A C18A C17A 110.0(6) . . ?
N5A C18A H18A 109.7 . . ?
C17A C18A H18A 109.7 . . ?
N5A C18A H18B 109.7 . . ?
C17A C18A H18B 109.7 . . ?
H18A C18A H18B 108.2 . . ?
N5A C19A C20A 114.0(7) . . ?
N5A C19A C23A 109.9(5) . . ?
C20A C19A C23A 105.3(6) . . ?
N5A C19A H19A 109.2 . . ?
C20A C19A H19A 109.2 . . ?
C23A C19A H19A 109.2 . . ?
C21A C20A C19A 101.5(8) . . ?
C21A C20A H20A 111.5 . . ?
C19A C20A H20A 111.5 . . ?
C21A C20A H20B 111.5 . . ?
C19A C20A H20B 111.5 . . ?
H20A C20A H20B 109.3 . . ?
C20A C21A C22A 104.1(7) . . ?
C20A C21A H21A 110.9 . . ?
C22A C21A H21A 110.9 . . ?
C20A C21A H21B 110.9 . . ?
C22A C21A H21B 110.9 . . ?
H21A C21A H21B 109.0 . . ?
C21A C22A C23A 106.0(6) . . ?
C21A C22A H22A 110.5 . . ?
C23A C22A H22A 110.5 . . ?
C21A C22A H22B 110.5 . . ?
C23A C22A H22B 110.5 . . ?
H22A C22A H22B 108.7 . . ?
N6A C23A C19A 111.5(6) . . ?
N6A C23A C22A 116.1(7) . . ?
C19A C23A C22A 102.7(6) . . ?
N6A C23A H23A 108.8 . . ?
C19A C23A H23A 108.8 . . ?
C22A C23A H23A 108.8 . . ?
N6A C24A C25A 111.4(6) . . ?
N6A C24A H24A 109.3 . . ?
C25A C24A H24A 109.3 . . ?
N6A C24A H24B 109.3 . . ?
C25A C24A H24B 109.3 . . ?
H24A C24A H24B 108.0 . . ?
N7A C25A C26A 120.5(9) . . ?
N7A C25A C24A 116.1(7) . . ?
C26A C25A C24A 123.4(7) . . ?
C27A C26A C25A 119.0(7) . . ?
C27A C26A H26A 120.5 . . ?
C25A C26A H26A 120.5 . . ?
C26A C27A C28A 120.9(7) . . ?
C26A C27A H27A 119.5 . . ?
C28A C27A H27A 119.5 . . ?
C29A C28A C27A 117.0(9) . . ?
C29A C28A H28A 121.5 . . ?
C27A C28A H28A 121.5 . . ?
N7A C29A C28A 122.8(7) . . ?
N7A C29A C30A 114.0(6) . . ?
C28A C29A C30A 123.1(8) . . ?
N8A C30A C29A 107.4(6) . . ?
N8A C30A H30A 110.2 . . ?
C29A C30A H30A 110.2 . . ?
N8A C30A H30B 110.2 . . ?
C29A C30A H30B 110.2 . . ?
H30A C30A H30B 108.5 . . ?
N8A C31A C32A 113.7(5) . . ?
N8A C31A C35A 111.0(5) . . ?
C32A C31A C35A 103.6(5) . . ?
N8A C31A H31A 109.4 . . ?
C32A C31A H31A 109.4 . . ?
C35A C31A H31A 109.4 . . ?
C31A C32A C33A 104.3(5) . . ?
C31A C32A H32A 110.9 . . ?
C33A C32A H32A 110.9 . . ?
C31A C32A H32B 110.9 . . ?
C33A C32A H32B 110.9 . . ?
H32A C32A H32B 108.9 . . ?
C34A C33A C32A 107.6(6) . . ?
C34A C33A H33A 110.2 . . ?
C32A C33A H33A 110.2 . . ?
C34A C33A H33B 110.2 . . ?
C32A C33A H33B 110.2 . . ?
H33A C33A H33B 108.5 . . ?
C33A C34A C35A 104.6(6) . . ?
C33A C34A H34A 110.8 . . ?
C35A C34A H34A 110.8 . . ?
C33A C34A H34B 110.8 . . ?
C35A C34A H34B 110.8 . . ?
H34A C34A H34B 108.9 . . ?
N9A C35A C31A 116.5(5) . . ?
N9A C35A C34A 109.2(5) . . ?
C31A C35A C34A 100.8(5) . . ?
N9A C35A H35A 110.0 . . ?
C31A C35A H35A 110.0 . . ?
C34A C35A H35A 110.0 . . ?
N9A C36A C37A 110.8(7) . . ?
N9A C36A H36A 109.5 . . ?
C37A C36A H36A 109.5 . . ?
N9A C36A H36B 109.5 . . ?
C37A C36A H36B 109.5 . . ?
H36A C36A H36B 108.1 . . ?
N10A C37A C38A 122.9(6) . . ?
N10A C37A C36A 117.6(6) . . ?
C38A C37A C36A 118.8(7) . . ?
C39A C38A C37A 118.6(8) . . ?
C39A C38A H38A 120.7 . . ?
C37A C38A H38A 120.7 . . ?
C40A C39A C38A 119.4(7) . . ?
C40A C39A H39A 120.3 . . ?
C38A C39A H39A 120.3 . . ?
C39A C40A C41A 119.5(7) . . ?
C39A C40A H40A 120.2 . . ?
C41A C40A H40A 120.2 . . ?
N10A C41A C40A 121.6(8) . . ?
N10A C41A C42A 118.3(6) . . ?
C40A C41A C42A 120.0(7) . . ?
C41A C42A N11A 112.8(5) . . ?
C41A C42A H42A 109.0 . . ?
N11A C42A H42A 109.0 . . ?
C41A C42A H42B 109.0 . . ?
N11A C42A H42B 109.0 . . ?
H42A C42A H42B 107.8 . . ?
N11A C43A C44A 113.1(7) . . ?
N11A C43A C47A 113.5(5) . . ?
C44A C43A C47A 101.8(5) . . ?
N11A C43A H43A 109.4 . . ?
C44A C43A H43A 109.4 . . ?
C47A C43A H43A 109.4 . . ?
C43A C44A C45A 103.2(7) . . ?
C43A C44A H44A 111.1 . . ?
C45A C44A H44A 111.1 . . ?
C43A C44A H44B 111.1 . . ?
C45A C44A H44B 111.1 . . ?
H44A C44A H44B 109.1 . . ?
C46A C45A C44A 106.9(6) . . ?
C46A C45A H45A 110.3 . . ?
C44A C45A H45A 110.3 . . ?
C46A C45A H45B 110.3 . . ?
C44A C45A H45B 110.3 . . ?
H45A C45A H45B 108.6 . . ?
C45A C46A C47A 105.8(7) . . ?
C45A C46A H46A 110.6 . . ?
C47A C46A H46A 110.6 . . ?
C45A C46A H46B 110.6 . . ?
C47A C46A H46B 110.6 . . ?
H46A C46A H46B 108.7 . . ?
N12A C47A C43A 114.5(4) . . ?
N12A C47A C46A 112.5(6) . . ?
C43A C47A C46A 102.9(5) . . ?
N12A C47A H47A 108.9 . . ?
C43A C47A H47A 108.9 . . ?
C46A C47A H47A 108.9 . . ?
N12A C48A C1A 110.9(5) . . ?
N12A C48A H48A 109.5 . . ?
C1A C48A H48A 109.5 . . ?
N12A C48A H48B 109.5 . . ?
C1A C48A H48B 109.5 . . ?
H48A C48A H48B 108.1 . . ?
C5B N1B C1B 118.1(5) . . ?
C6B N2B C7B 114.7(4) . . ?
C6B N2B H2BC 108.6 . . ?
C7B N2B H2BC 108.6 . . ?
C6B N2B H2BD 108.6 . . ?
C7B N2B H2BD 108.6 . . ?
H2BC N2B H2BD 107.6 . . ?
C11B N3B C12B 114.1(5) . . ?
C11B N3B H3BC 108.7 . . ?
C12B N3B H3BC 108.7 . . ?
C11B N3B H3BD 108.7 . . ?
C12B N3B H3BD 108.7 . . ?
H3BC N3B H3BD 107.6 . . ?
C17B N4B C13B 118.8(5) . . ?
C18B N5B C19B 113.7(5) . . ?
C18B N5B H5BC 108.8 . . ?
C19B N5B H5BC 108.8 . . ?
C18B N5B H5BD 108.8 . . ?
C19B N5B H5BD 108.8 . . ?
H5BC N5B H5BD 107.7 . . ?
C24B N6B C23B 113.5(5) . . ?
C24B N6B H6BE 108.9 . . ?
C23B N6B H6BE 108.9 . . ?
C24B N6B H6BF 108.9 . . ?
C23B N6B H6BF 108.9 . . ?
H6BE N6B H6BF 107.7 . . ?
C29B N7B C25B 119.0(5) . . ?
C31X N8B C30B 114.6(5) . . ?
C31B N8B C30B 114.6(5) . . ?
C31B N8B H8BE 108.6 . . ?
C30B N8B H8BE 108.6 . . ?
C31B N8B H8BF 108.6 . . ?
C30B N8B H8BF 108.6 . . ?
H8BE N8B H8BF 107.6 . . ?
C35X N9B C36B 118.2(7) . . ?
C35B N9B C36B 118.2(7) . . ?
C35B N9B H9BE 107.8 . . ?
C36B N9B H9BE 107.8 . . ?
C35B N9B H9BF 107.8 . . ?
C36B N9B H9BF 107.8 . . ?
H9BE N9B H9BF 107.1 . . ?
C41B N10B C37B 117.3(6) . . ?
C42B N11B C43B 112.7(5) . . ?
C42B N11B H11C 109.1 . . ?
C43B N11B H11C 109.1 . . ?
C42B N11B H11D 109.1 . . ?
C43B N11B H11D 109.1 . . ?
H11C N11B H11D 107.8 . . ?
C47B N12B C48B 112.2(5) . . ?
C47B N12B H12E 109.2 . . ?
C48B N12B H12E 109.2 . . ?
C47B N12B H12F 109.2 . . ?
C48B N12B H12F 109.2 . . ?
H12E N12B H12F 107.9 . . ?
N1B C1B C2B 122.3(6) . . ?
N1B C1B C48B 116.1(5) . . ?
C2B C1B C48B 121.5(5) . . ?
C3B C2B C1B 118.8(6) . . ?
C3B C2B H2B 120.6 . . ?
C1B C2B H2B 120.6 . . ?
C2B C3B C4B 119.6(6) . . ?
C2B C3B H3B 120.2 . . ?
C4B C3B H3B 120.2 . . ?
C5B C4B C3B 117.8(6) . . ?
C5B C4B H4B 121.1 . . ?
C3B C4B H4B 121.1 . . ?
N1B C5B C4B 123.4(5) . . ?
N1B C5B C6B 115.1(5) . . ?
C4B C5B C6B 121.5(5) . . ?
N2B C6B C5B 108.1(4) . . ?
N2B C6B H6BG 110.1 . . ?
C5B C6B H6BG 110.1 . . ?
N2B C6B H6BH 110.1 . . ?
C5B C6B H6BH 110.1 . . ?
H6BG C6B H6BH 108.4 . . ?
N2B C7B C8X 113.8(5) . . ?
N2B C7B C8B 113.8(5) . . ?
N2B C7B C11B 109.1(4) . . ?
C8X C7B C11B 106.1(5) . . ?
C8B C7B C11B 106.1(5) . . ?
N2B C7B H7B 109.3 . . ?
C8B C7B H7B 109.3 . . ?
C11B C7B H7B 109.3 . . ?
C9B C8B C7B 104.0(6) . . ?
C9B C8B H8BG 111.0 . . ?
C7B C8B H8BG 111.0 . . ?
C9B C8B H8BH 111.0 . . ?
C7B C8B H8BH 111.0 . . ?
H8BG C8B H8BH 109.0 . . ?
C8B C9B C10B 105.7(6) . . ?
C8B C9B H9BG 110.6 . . ?
C10B C9B H9BG 110.6 . . ?
C8B C9B H9BH 110.6 . . ?
C10B C9B H9BH 110.6 . . ?
H9BG C9B H9BH 108.7 . . ?
C9B C10B C11B 100.7(5) . . ?
C9B C10B H10C 111.6 . . ?
C11B C10B H10C 111.6 . . ?
C9B C10B H10D 111.6 . . ?
C11B C10B H10D 111.6 . . ?
H10C C10B H10D 109.4 . . ?
C9X C8X C7B 109.3(7) . . ?
C9X C8X H8X1 109.8 . . ?
C7B C8X H8X1 109.8 . . ?
C9X C8X H8X2 109.8 . . ?
C7B C8X H8X2 109.8 . . ?
H8X1 C8X H8X2 108.3 . . ?
C8X C9X C10X 105.7(6) . . ?
C8X C9X H9X1 110.6 . . ?
C10X C9X H9X1 110.6 . . ?
C8X C9X H9X2 110.6 . . ?
C10X C9X H9X2 110.6 . . ?
H9X1 C9X H9X2 108.7 . . ?
C9X C10X C11B 108.0(7) . . ?
C9X C10X H101 110.1 . . ?
C11B C10X H101 110.1 . . ?
C9X C10X H102 110.1 . . ?
C11B C10X H102 110.1 . . ?
H101 C10X H102 108.4 . . ?
N3B C11B C10X 113.2(5) . . ?
N3B C11B C10B 113.2(5) . . ?
N3B C11B C7B 110.9(5) . . ?
C10X C11B C7B 105.7(5) . . ?
C10B C11B C7B 105.7(5) . . ?
N3B C11B H112 109.0 . . ?
C10B C11B H112 109.0 . . ?
C7B C11B H112 109.0 . . ?
N3B C12B C13B 109.0(5) . . ?
N3B C12B H12G 109.9 . . ?
C13B C12B H12G 109.9 . . ?
N3B C12B H12H 109.9 . . ?
C13B C12B H12H 109.9 . . ?
H12G C12B H12H 108.3 . . ?
N4B C13B C14B 121.8(6) . . ?
N4B C13B C12B 114.7(5) . . ?
C14B C13B C12B 123.4(6) . . ?
C15B C14B C13B 117.9(7) . . ?
C15B C14B H14B 121.0 . . ?
C13B C14B H14B 121.0 . . ?
C14B C15B C16B 120.9(6) . . ?
C14B C15B H15B 119.5 . . ?
C16B C15B H15B 119.5 . . ?
C17B C16B C15B 117.0(7) . . ?
C17B C16B H16B 121.5 . . ?
C15B C16B H16B 121.5 . . ?
N4B C17B C16B 123.7(7) . . ?
N4B C17B C18B 115.2(5) . . ?
C16B C17B C18B 121.0(6) . . ?
N5B C18B C17B 109.7(5) . . ?
N5B C18B H18C 109.7 . . ?
C17B C18B H18C 109.7 . . ?
N5B C18B H18D 109.7 . . ?
C17B C18B H18D 109.7 . . ?
H18C C18B H18D 108.2 . . ?
N5B C19B C20B 114.2(6) . . ?
N5B C19B C23B 110.4(4) . . ?
C20B C19B C23B 105.0(5) . . ?
N5B C19B H19B 109.0 . . ?
C20B C19B H19B 109.0 . . ?
C23B C19B H19B 109.0 . . ?
C19B C20B C21B 101.5(6) . . ?
C19B C20B H20C 111.5 . . ?
C21B C20B H20C 111.5 . . ?
C19B C20B H20D 111.5 . . ?
C21B C20B H20D 111.5 . . ?
H20C C20B H20D 109.3 . . ?
C20B C21B C22B 101.5(6) . . ?
C20B C21B H21C 111.5 . . ?
C22B C21B H21C 111.5 . . ?
C20B C21B H21D 111.5 . . ?
C22B C21B H21D 111.5 . . ?
H21C C21B H21D 109.3 . . ?
C23B C22B C21B 105.1(6) . . ?
C23B C22B H22C 110.7 . . ?
C21B C22B H22C 110.7 . . ?
C23B C22B H22D 110.7 . . ?
C21B C22B H22D 110.7 . . ?
H22C C22B H22D 108.8 . . ?
N6B C23B C22B 113.1(5) . . ?
N6B C23B C19B 111.9(5) . . ?
C22B C23B C19B 105.0(6) . . ?
N6B C23B H23B 108.9 . . ?
C22B C23B H23B 108.9 . . ?
C19B C23B H23B 108.9 . . ?
N6B C24B C25B 110.8(5) . . ?
N6B C24B H24C 109.5 . . ?
C25B C24B H24C 109.5 . . ?
N6B C24B H24D 109.5 . . ?
C25B C24B H24D 109.5 . . ?
H24C C24B H24D 108.1 . . ?
N7B C25B C26B 121.8(7) . . ?
N7B C25B C24B 115.6(6) . . ?
C26B C25B C24B 122.6(6) . . ?
C27B C26B C25B 118.6(6) . . ?
C27B C26B H26B 120.7 . . ?
C25B C26B H26B 120.7 . . ?
C26B C27B C28B 119.6(6) . . ?
C26B C27B H27B 120.2 . . ?
C28B C27B H27B 120.2 . . ?
C29B C28B C27B 118.4(7) . . ?
C29B C28B H28B 120.8 . . ?
C27B C28B H28B 120.8 . . ?
N7B C29B C28B 122.7(6) . . ?
N7B C29B C30B 113.6(5) . . ?
C28B C29B C30B 123.7(6) . . ?
N8B C30B C29B 107.9(5) . . ?
N8B C30B H30C 110.1 . . ?
C29B C30B H30C 110.1 . . ?
N8B C30B H30D 110.1 . . ?
C29B C30B H30D 110.1 . . ?
H30C C30B H30D 108.4 . . ?
N8B C31B C32B 112.9(6) . . ?
N8B C31B C35B 110.9(5) . . ?
C32B C31B C35B 106.1(6) . . ?
N8B C31B H31B 108.9 . . ?
C32B C31B H31B 108.9 . . ?
C35B C31B H31B 108.9 . . ?
C33B C32B C31B 102.4(7) . . ?
C33B C32B H32C 111.3 . . ?
C31B C32B H32C 111.3 . . ?
C33B C32B H32D 111.3 . . ?
C31B C32B H32D 111.3 . . ?
H32C C32B H32D 109.2 . . ?
C34B C33B C32B 109.8(7) . . ?
C34B C33B H33C 109.7 . . ?
C32B C33B H33C 109.7 . . ?
C34B C33B H33D 109.7 . . ?
C32B C33B H33D 109.7 . . ?
H33C C33B H33D 108.2 . . ?
C33B C34B C35B 104.9(6) . . ?
C33B C34B H34C 110.8 . . ?
C35B C34B H34C 110.8 . . ?
C33B C34B H34D 110.8 . . ?
C35B C34B H34D 110.8 . . ?
H34C C34B H34D 108.9 . . ?
N9B C35B C31B 114.5(5) . . ?
N9B C35B C34B 107.5(5) . . ?
C31B C35B C34B 99.0(5) . . ?
N9B C35B H35B 111.7 . . ?
C31B C35B H35B 111.7 . . ?
C34B C35B H35B 111.7 . . ?
N8B C31X C32X 112.9(15) . . ?
N8B C31X C35X 110.9(5) . . ?
C32X C31X C35X 94.7(8) . . ?
N8B C31X H31X 112.4 . . ?
C32X C31X H31X 112.4 . . ?
C35X C31X H31X 112.4 . . ?
C33X C32X C31X 114.5(12) . . ?
C33X C32X H32E 108.6 . . ?
C31X C32X H32E 108.6 . . ?
C33X C32X H32F 108.6 . . ?
C31X C32X H32F 108.6 . . ?
H32E C32X H32F 107.6 . . ?
C34X C33X C32X 105.3(14) . . ?
C34X C33X H33E 110.7 . . ?
C32X C33X H33E 110.7 . . ?
C34X C33X H33F 110.7 . . ?
C32X C33X H33F 110.7 . . ?
H33E C33X H33F 108.8 . . ?
C33X C34X C35X 97.4(10) . . ?
C33X C34X H34E 112.3 . . ?
C35X C34X H34E 112.3 . . ?
C33X C34X H34F 112.3 . . ?
C35X C34X H34F 112.3 . . ?
H34E C34X H34F 109.9 . . ?
N9B C35X C31X 114.5(5) . . ?
N9B C35X C34X 118.6(7) . . ?
C31X C35X C34X 115.5(7) . . ?
N9B C35X H35X 101.4 . . ?
C31X C35X H35X 101.4 . . ?
C34X C35X H35X 101.4 . . ?
N9B C36B C37B 112.2(7) . . ?
N9B C36B H36C 109.2 . . ?
C37B C36B H36C 109.2 . . ?
N9B C36B H36D 109.2 . . ?
C37B C36B H36D 109.2 . . ?
H36C C36B H36D 107.9 . . ?
N10B C37B C38B 122.9(7) . . ?
N10B C37B C36B 118.0(6) . . ?
C38B C37B C36B 119.0(7) . . ?
C39B C38B C37B 118.9(8) . . ?
C39B C38B H38B 120.5 . . ?
C37B C38B H38B 120.5 . . ?
C38B C39B C40B 118.6(7) . . ?
C38B C39B H39B 120.7 . . ?
C40B C39B H39B 120.7 . . ?
C41B C40B C39B 118.5(7) . . ?
C41B C40B H40B 120.8 . . ?
C39B C40B H40B 120.8 . . ?
N10B C41B C40B 123.6(8) . . ?
N10B C41B C42B 117.4(6) . . ?
C40B C41B C42B 119.0(6) . . ?
N11B C42B C41B 112.6(5) . . ?
N11B C42B H42C 109.1 . . ?
C41B C42B H42C 109.1 . . ?
N11B C42B H42D 109.1 . . ?
C41B C42B H42D 109.1 . . ?
H42C C42B H42D 107.8 . . ?
N11B C43B C44B 112.6(7) . . ?
N11B C43B C47B 113.2(5) . . ?
C44B C43B C47B 102.4(5) . . ?
N11B C43B H43B 109.5 . . ?
C44B C43B H43B 109.5 . . ?
C47B C43B H43B 109.5 . . ?
C43B C44B C45B 104.3(7) . . ?
C43B C44B H44C 110.9 . . ?
C45B C44B H44C 110.9 . . ?
C43B C44B H44D 110.9 . . ?
C45B C44B H44D 110.9 . . ?
H44C C44B H44D 108.9 . . ?
C44B C45B C46B 106.8(5) . . ?
C44B C45B H45C 110.4 . . ?
C46B C45B H45C 110.4 . . ?
C44B C45B H45D 110.4 . . ?
C46B C45B H45D 110.4 . . ?
H45C C45B H45D 108.6 . . ?
C45B C46B C47B 104.8(7) . . ?
C45B C46B H46C 110.8 . . ?
C47B C46B H46C 110.8 . . ?
C45B C46B H46D 110.8 . . ?
C47B C46B H46D 110.8 . . ?
H46C C46B H46D 108.9 . . ?
N12B C47B C43B 115.2(5) . . ?
N12B C47B C46B 112.4(6) . . ?
C43B C47B C46B 103.8(6) . . ?
N12B C47B H47B 108.4 . . ?
C43B C47B H47B 108.4 . . ?
C46B C47B H47B 108.4 . . ?
N12B C48B C1B 110.7(5) . . ?
N12B C48B H48C 109.5 . . ?
C1B C48B H48C 109.5 . . ?
N12B C48B H48D 109.5 . . ?
C1B C48B H48D 109.5 . . ?
H48C C48B H48D 108.1 . . ?
H1WA O1WA H1WB 108.1 . . ?
H2WA O2WA H2WB 108.3 . . ?
H3WA O3WA H3WB 108.1 . . ?
H4WA O4WA H4WB 108.0 . . ?
H5WA O5WA H5WB 108.1 . . ?
H6WA O6WA H6WB 108.6 . . ?
H7WA O7WA H7WB 108.1 . . ?
H9WA O9WA H9WB 107.7 . . ?
H1WC O1WB H1WD 108.1 . . ?
H2WE O2WB H2WF 109.4 . . ?
H3WE O3WB H3WF 109.4 . . ?
H4WC O4WB H4WD 108.6 . . ?
H5WC O5WB H5WD 108.0 . . ?
H6WC O6WB H6WD 108.0 . . ?
H7WC O7WB H7WD 108.1 . . ?
H10E O10W H10F 108.1 . . ?
H12I O12X H12J 108.3 . . ?

loop_
_geom_bond_atom_site_label_1
_geom_bond_atom_site_label_2
_geom_bond_distance
_geom_bond_site_symmetry_2
_geom_bond_publ_flag
O8WA H8WA 0.8409 . ?
O8WA H8WB 0.8400 . ?
O8WB H8WC 0.8321 . ?
O8WB H8WD 0.8387 . ?
N1A C1A 1.335(7) . ?
N1A C5A 1.345(8) . ?
N2A C7A 1.501(7) . ?
N2A C6A 1.505(7) . ?
N2A H2AA 0.9100 . ?
N2A H2AB 0.9100 . ?
N3A C11A 1.501(8) . ?
N3A C12A 1.501(8) . ?
N3A H3AA 0.9100 . ?
N3A H3AB 0.9100 . ?
N4A C13A 1.344(10) . ?
N4A C17A 1.346(10) . ?
N5A C19A 1.462(9) . ?
N5A C18A 1.504(9) . ?
N5A H5AA 0.9100 . ?
N5A H5AB 0.9100 . ?
N6A C24A 1.477(9) . ?
N6A C23A 1.500(12) . ?
N6A H6AA 0.9100 . ?
N6A H6AB 0.9100 . ?
N7A C29A 1.324(11) . ?
N7A C25A 1.360(9) . ?
N8A C31A 1.488(8) . ?
N8A C30A 1.507(8) . ?
N8A H8AA 0.9100 . ?
N8A H8AB 0.9100 . ?
N9A C35A 1.465(8) . ?
N9A C36A 1.490(10) . ?
N9A H9A1 0.9100 . ?
N9A H9A2 0.9100 . ?
N10A C37A 1.339(10) . ?
N10A C41A 1.343(8) . ?
N11A C42A 1.497(8) . ?
N11A C43A 1.510(9) . ?
N11A H11A 0.9100 . ?
N11A H11B 0.9100 . ?
N12A C48A 1.477(8) . ?
N12A C47A 1.497(8) . ?
N12A H12A 0.9100 . ?
N12A H12B 0.9100 . ?
C1A C2A 1.397(9) . ?
C1A C48A 1.500(10) . ?
C2A C3A 1.350(11) . ?
C2A H2A 0.9500 . ?
C3A C4A 1.392(12) . ?
C3A H3A 0.9500 . ?
C4A C5A 1.379(9) . ?
C4A H4A 0.9500 . ?
C5A C6A 1.502(9) . ?
C6A H6AC 0.9900 . ?
C6A H6AD 0.9900 . ?
C7A C8A 1.546(9) . ?
C7A C11A 1.555(9) . ?
C7A H7A 1.0000 . ?
C8A C9A 1.525(10) . ?
C8A H8AC 0.9900 . ?
C8A H8AD 0.9900 . ?
C9A C10A 1.546(11) . ?
C9A H9AC 0.9900 . ?
C9A H9AD 0.9900 . ?
C10A C11A 1.524(10) . ?
C10A H10A 0.9900 . ?
C10A H10B 0.9900 . ?
C11A H111 1.0000 . ?
C12A C13A 1.494(11) . ?
C12A H12C 0.9900 . ?
C12A H12D 0.9900 . ?
C13A C14A 1.401(9) . ?
C14A C15A 1.348(12) . ?
C14A H14A 0.9500 . ?
C15A C16A 1.400(13) . ?
C15A H15A 0.9500 . ?
C16A C17A 1.391(10) . ?
C16A H16A 0.9500 . ?
C17A C18A 1.508(12) . ?
C18A H18A 0.9900 . ?
C18A H18B 0.9900 . ?
C19A C20A 1.550(10) . ?
C19A C23A 1.553(9) . ?
C19A H19A 1.0000 . ?
C20A C21A 1.475(13) . ?
C20A H20A 0.9900 . ?
C20A H20B 0.9900 . ?
C21A C22A 1.516(15) . ?
C21A H21A 0.9900 . ?
C21A H21B 0.9900 . ?
C22A C23A 1.571(10) . ?
C22A H22A 0.9900 . ?
C22A H22B 0.9900 . ?
C23A H23A 1.0000 . ?
C24A C25A 1.482(14) . ?
C24A H24A 0.9900 . ?
C24A H24B 0.9900 . ?
C25A C26A 1.400(11) . ?
C26A C27A 1.356(14) . ?
C26A H26A 0.9500 . ?
C27A C28A 1.397(13) . ?
C27A H27A 0.9500 . ?
C28A C29A 1.391(10) . ?
C28A H28A 0.9500 . ?
C29A C30A 1.508(10) . ?
C30A H30A 0.9900 . ?
C30A H30B 0.9900 . ?
C31A C32A 1.520(10) . ?
C31A C35A 1.541(8) . ?
C31A H31A 1.0000 . ?
C32A C33A 1.532(10) . ?
C32A H32A 0.9900 . ?
C32A H32B 0.9900 . ?
C33A C34A 1.520(11) . ?
C33A H33A 0.9900 . ?
C33A H33B 0.9900 . ?
C34A C35A 1.563(9) . ?
C34A H34A 0.9900 . ?
C34A H34B 0.9900 . ?
C35A H35A 1.0000 . ?
C36A C37A 1.528(11) . ?
C36A H36A 0.9900 . ?
C36A H36B 0.9900 . ?
C37A C38A 1.367(10) . ?
C38A C39A 1.366(12) . ?
C38A H38A 0.9500 . ?
C39A C40A 1.359(14) . ?
C39A H39A 0.9500 . ?
C40A C41A 1.377(11) . ?
C40A H40A 0.9500 . ?
C41A C42A 1.493(11) . ?
C42A H42A 0.9900 . ?
C42A H42B 0.9900 . ?
C43A C44A 1.522(9) . ?
C43A C47A 1.527(9) . ?
C43A H43A 1.0000 . ?
C44A C45A 1.528(14) . ?
C44A H44A 0.9900 . ?
C44A H44B 0.9900 . ?
C45A C46A 1.505(13) . ?
C45A H45A 0.9900 . ?
C45A H45B 0.9900 . ?
C46A C47A 1.536(9) . ?
C46A H46A 0.9900 . ?
C46A H46B 0.9900 . ?
C47A H47A 1.0000 . ?
C48A H48A 0.9900 . ?
C48A H48B 0.9900 . ?
N1B C5B 1.323(8) . ?
N1B C1B 1.348(7) . ?
N2B C6B 1.500(7) . ?
N2B C7B 1.510(7) . ?
N2B H2BC 0.9100 . ?
N2B H2BD 0.9100 . ?
N3B C11B 1.482(8) . ?
N3B C12B 1.504(7) . ?
N3B H3BC 0.9100 . ?
N3B H3BD 0.9100 . ?
N4B C17B 1.327(9) . ?
N4B C13B 1.339(8) . ?
N5B C18B 1.490(8) . ?
N5B C19B 1.503(8) . ?
N5B H5BC 0.9100 . ?
N5B H5BD 0.9100 . ?
N6B C24B 1.485(8) . ?
N6B C23B 1.491(9) . ?
N6B H6BE 0.9100 . ?
N6B H6BF 0.9100 . ?
N7B C29B 1.338(9) . ?
N7B C25B 1.347(8) . ?
N8B C31X 1.486(7) . ?
N8B C31B 1.486(7) . ?
N8B C30B 1.503(7) . ?
N8B H8BE 0.9100 . ?
N8B H8BF 0.9100 . ?
N9B C35X 1.490(8) . ?
N9B C35B 1.490(8) . ?
N9B C36B 1.495(10) . ?
N9B H9BE 0.9100 . ?
N9B H9BF 0.9100 . ?
N10B C41B 1.342(8) . ?
N10B C37B 1.357(10) . ?
N11B C42B 1.502(8) . ?
N11B C43B 1.515(10) . ?
N11B H11C 0.9100 . ?
N11B H11D 0.9100 . ?
N12B C47B 1.487(8) . ?
N12B C48B 1.496(8) . ?
N12B H12E 0.9100 . ?
N12B H12F 0.9100 . ?
C1B C2B 1.385(9) . ?
C1B C48B 1.498(10) . ?
C2B C3B 1.360(10) . ?
C2B H2B 0.9500 . ?
C3B C4B 1.397(9) . ?
C3B H3B 0.9500 . ?
C4B C5B 1.382(8) . ?
C4B H4B 0.9500 . ?
C5B C6B 1.525(8) . ?
C6B H6BG 0.9900 . ?
C6B H6BH 0.9900 . ?
C7B C8X 1.512(9) . ?
C7B C8B 1.512(9) . ?
C7B C11B 1.556(8) . ?
C7B H7B 1.0000 . ?
C8B C9B 1.488(10) . ?
C8B H8BG 0.9900 . ?
C8B H8BH 0.9900 . ?
C9B C10B 1.519(11) . ?
C9B H9BG 0.9900 . ?
C9B H9BH 0.9900 . ?
C10B C11B 1.547(9) . ?
C10B H10C 0.9900 . ?
C10B H10D 0.9900 . ?
C8X C9X 1.489(11) . ?
C8X H8X1 0.9900 . ?
C8X H8X2 0.9900 . ?
C9X C10X 1.519(11) . ?
C9X H9X1 0.9900 . ?
C9X H9X2 0.9900 . ?
C10X C11B 1.547(9) . ?
C10X H101 0.9900 . ?
C10X H102 0.9900 . ?
C11B H112 1.0000 . ?
C12B C13B 1.509(10) . ?
C12B H12G 0.9900 . ?
C12B H12H 0.9900 . ?
C13B C14B 1.401(9) . ?
C14B C15B 1.367(12) . ?
C14B H14B 0.9500 . ?
C15B C16B 1.387(12) . ?
C15B H15B 0.9500 . ?
C16B C17B 1.380(9) . ?
C16B H16B 0.9500 . ?
C17B C18B 1.514(10) . ?
C18B H18C 0.9900 . ?
C18B H18D 0.9900 . ?
C19B C20B 1.522(9) . ?
C19B C23B 1.551(9) . ?
C19B H19B 1.0000 . ?
C20B C21B 1.524(12) . ?
C20B H20C 0.9900 . ?
C20B H20D 0.9900 . ?
C21B C22B 1.554(13) . ?
C21B H21C 0.9900 . ?
C21B H21D 0.9900 . ?
C22B C23B 1.534(8) . ?
C22B H22C 0.9900 . ?
C22B H22D 0.9900 . ?
C23B H23B 1.0000 . ?
C24B C25B 1.497(11) . ?
C24B H24C 0.9900 . ?
C24B H24D 0.9900 . ?
C25B C26B 1.397(9) . ?
C26B C27B 1.380(11) . ?
C26B H26B 0.9500 . ?
C27B C28B 1.393(10) . ?
C27B H27B 0.9500 . ?
C28B C29B 1.381(9) . ?
C28B H28B 0.9500 . ?
C29B C30B 1.511(8) . ?
C30B H30C 0.9900 . ?
C30B H30D 0.9900 . ?
C31B C32B 1.534(9) . ?
C31B C35B 1.537(8) . ?
C31B H31B 1.0000 . ?
C32B C33B 1.519(13) . ?
C32B H32C 0.9900 . ?
C32B H32D 0.9900 . ?
C33B C34B 1.489(12) . ?
C33B H33C 0.9900 . ?
C33B H33D 0.9900 . ?
C34B C35B 1.573(9) . ?
C34B H34C 0.9900 . ?
C34B H34D 0.9900 . ?
C35B H35B 1.0000 . ?
C31X C32X 1.535(9) . ?
C31X C35X 1.537(8) . ?
C31X H31X 1.0000 . ?
C32X C33X 1.520(14) . ?
C32X H32E 0.9900 . ?
C32X H32F 0.9900 . ?
C33X C34X 1.488(13) . ?
C33X H33E 0.9900 . ?
C33X H33F 0.9900 . ?
C34X C35X 1.570(9) . ?
C34X H34E 0.9900 . ?
C34X H34F 0.9900 . ?
C35X H35X 1.0000 . ?
C36B C37B 1.506(11) . ?
C36B H36C 0.9900 . ?
C36B H36D 0.9900 . ?
C37B C38B 1.388(10) . ?
C38B C39B 1.374(12) . ?
C38B H38B 0.9500 . ?
C39B C40B 1.416(14) . ?
C39B H39B 0.9500 . ?
C40B C41B 1.369(11) . ?
C40B H40B 0.9500 . ?
C41B C42B 1.512(11) . ?
C42B H42C 0.9900 . ?
C42B H42D 0.9900 . ?
C43B C44B 1.524(9) . ?
C43B C47B 1.533(10) . ?
C43B H43B 1.0000 . ?
C44B C45B 1.532(14) . ?
C44B H44C 0.9900 . ?
C44B H44D 0.9900 . ?
C45B C46B 1.543(12) . ?
C45B H45C 0.9900 . ?
C45B H45D 0.9900 . ?
C46B C47B 1.544(9) . ?
C46B H46C 0.9900 . ?
C46B H46D 0.9900 . ?
C47B H47B 1.0000 . ?
C48B H48C 0.9900 . ?
C48B H48D 0.9900 . ?
O1WA H1WA 0.8399 . ?
O1WA H1WB 0.8400 . ?
O2WA H2WA 0.8389 . ?
O2WA H2WB 0.8385 . ?
O3WA H3WA 0.8398 . ?
O3WA H3WB 0.8401 . ?
O4WA H4WA 0.8402 . ?
O4WA H4WB 0.8404 . ?
O5WA H5WA 0.8402 . ?
O5WA H5WB 0.8402 . ?
O6WA H6WA 0.8415 . ?
O6WA H6WB 0.8325 . ?
O7WA H7WA 0.8397 . ?
O7WA H7WB 0.8401 . ?
O9WA H9WA 0.8428 . ?
O9WA H9WB 0.8401 . ?
O1WB H1WC 0.8397 . ?
O1WB H1WD 0.8400 . ?
O2WB H2WE 0.8398 . ?
O2WB H2WF 0.8255 . ?
O3WB H3WE 0.8254 . ?
O3WB H3WF 0.8412 . ?
O4WB H4WC 0.8359 . ?
O4WB H4WD 0.8389 . ?
O5WB H5WC 0.8403 . ?
O5WB H5WD 0.8408 . ?
O6WB H6WC 0.8402 . ?
O6WB H6WD 0.8402 . ?
O7WB H7WC 0.8400 . ?
O7WB H7WD 0.8398 . ?
O10W H10E 0.8401 . ?
O10W H10F 0.8401 . ?
O12X H12I 0.8399 . ?
O12X H12J 0.8402 . ?

loop_
_geom_hbond_atom_site_label_D
_geom_hbond_atom_site_label_H
_geom_hbond_atom_site_label_A
_geom_hbond_distance_DH
_geom_hbond_distance_HA
_geom_hbond_distance_DA
_geom_hbond_angle_DHA
_geom_hbond_site_symmetry_A
N2A H2AA Cl4A 0.91 2.24 3.132(5) 167.4 .
N2A H2AB Cl1A 0.91 2.36 3.176(5) 149.7 .
N3A H3AA O1WA 0.91 1.96 2.862(7) 173.3 .
N3A H3AB Cl1A 0.91 2.42 3.087(5) 130.8 .
N3A H3AB Cl2A 0.91 2.76 3.376(6) 126.2 .
N5A H5AA Cl2A 0.91 2.50 3.256(6) 140.4 .
N5A H5AA Cl3A 0.91 2.60 3.207(7) 124.4 .
N5A H5AA Cl3X 0.91 2.68 3.34(2) 131.0 .
N5A H5AB O1WA 0.91 2.00 2.890(9) 166.7 .
N6A H6AA O2WA 0.91 2.11 2.948(8) 153.5 .
N6A H6AA O10X 0.91 2.53 3.316(16) 145.0 .
N6A H6AB Cl2A 0.91 2.75 3.390(6) 128.6 .
N6A H6AB Cl3A 0.91 2.63 3.362(6) 137.5 .
N8A H8AA Cl2A 0.91 2.54 3.301(6) 141.6 .
N8A H8AA Cl3A 0.91 2.91 3.567(7) 130.4 .
N8A H8AA Cl3X 0.91 2.79 3.398(18) 125.0 .
N8A H8AB Cl5A 0.91 2.20 3.090(6) 164.1 .
N9A H9A1 Cl1A 0.91 2.35 3.126(6) 143.3 .
N9A H9A2 Cl2A 0.91 2.24 3.144(5) 173.0 .
N11A H11A Cl6A 0.91 2.19 3.101(6) 179.7 .
N11A H11B Cl1A 0.91 2.24 3.125(5) 163.7 .
N12A H12A O3WA 0.91 1.98 2.869(8) 164.6 .
N12A H12A O3WX 0.91 1.92 2.778(14) 156.9 .
N12A H12B Cl1A 0.91 2.51 3.222(5) 135.2 .
N12A H12B O4WA 0.91 2.09 2.750(8) 128.9 .
N2B H2BC Cl1B 0.91 2.36 3.185(5) 151.1 .
N2B H2BD Cl4B 0.91 2.24 3.130(5) 167.0 .
N3B H3BC O1WB 0.91 1.95 2.857(6) 175.4 .
N3B H3BD Cl1B 0.91 2.41 3.097(5) 132.6 .
N3B H3BD Cl2B 0.91 2.80 3.431(5) 127.3 .
N5B H5BC O1WB 0.91 1.96 2.845(7) 163.6 .
N5B H5BD Cl2B 0.91 2.40 3.205(5) 146.9 .
N5B H5BD Cl3B 0.91 2.70 3.258(6) 120.9 .
N6B H6BE O2WB 0.91 2.03 2.869(7) 151.8 .
N6B H6BF Cl2B 0.91 2.79 3.435(5) 128.7 .
N6B H6BF Cl3B 0.91 2.66 3.409(5) 140.0 .
N8B H8BE Cl2B 0.91 2.59 3.331(5) 138.7 .
N8B H8BE Cl3B 0.91 2.72 3.397(6) 132.3 .
N8B H8BF Cl5B 0.91 2.21 3.094(6) 164.8 .
N9B H9BE Cl1B 0.91 2.41 3.215(6) 147.0 .
N9B H9BF Cl2B 0.91 2.35 3.194(5) 154.7 .
N11B H11C Cl6B 0.91 2.18 3.092(5) 174.4 .
N11B H11D Cl1B 0.91 2.23 3.108(5) 163.0 .
N12B H12E Cl1B 0.91 2.48 3.222(5) 138.9 .
N12B H12E O4WB 0.91 2.09 2.729(9) 125.9 .
N12B H12F O3WB 0.91 1.92 2.810(7) 165.9 .
C6A H6AC O5WA 0.99 2.31 3.216(9) 152.0 .
C7A H7A Cl2A 1.00 2.61 3.571(6) 161.4 .
C8A H8AD O5WA 0.99 2.55 3.524(9) 168.1 .
C12A H12C O6WA 0.99 2.54 3.21(2) 124.1 1_545
C12A H12C O10W 0.99 2.51 3.485(14) 166.7 1_545
C12A H12D Cl7A 0.99 2.82 3.674(7) 144.9 .
C14A H14A Cl7A 0.95 2.80 3.658(9) 151.1 .
C16A H16A Cl9 0.95 2.77 3.683(8) 160.5 1_556
C18A H18A O6WB 0.99 2.62 3.531(11) 153.4 1_556
C18A H18B Cl3X 0.99 2.94 3.560(19) 121.3 .
C20A H20B Cl3B 0.99 2.88 3.842(9) 164.9 1_556
C23A H23A Cl6A 1.00 2.89 3.687(7) 137.6 1_455
C23A H23A O1WA 1.00 2.60 3.412(11) 138.2 .
C26A H26A Cl4B 0.95 2.88 3.746(7) 152.0 .
C30A H30A O7WX 0.99 2.59 3.51(3) 153.7 1_655
C31A H31A Cl3X 1.00 2.65 3.33(2) 125.3 .
C32A H32A Cl7A 0.99 2.78 3.660(8) 147.8 1_565
C33A H33B O9WA 0.99 2.47 3.252(15) 136.0 .
C39A H39A O2WB 0.95 2.57 3.508(10) 168.4 1_656
C40A H40A Cl8X 0.95 2.92 3.677(12) 137.9 1_655
C42A H42A Cl7A 0.99 2.77 3.683(8) 153.9 .
C42A H42B Cl8A 0.99 2.80 3.779(10) 168.7 1_655
C42A H42B Cl8X 0.99 2.91 3.835(10) 156.1 1_655
C43A H43A Cl7A 1.00 2.71 3.539(7) 140.3 .
C43A H43A O3WX 1.00 2.53 3.314(16) 135.1 .
C48A H48B Cl5B 0.99 2.73 3.478(6) 132.3 1_655
C4B H4B O4WA 0.95 2.63 3.543(10) 160.8 1_455
C6B H6BH O5WB 0.99 2.42 3.306(9) 148.3 .
C7B H7B Cl2B 1.00 2.59 3.556(6) 161.6 .
C8B H8BH O5WB 0.99 2.65 3.625(9) 169.0 .
C12B H12G Cl7B 0.99 2.87 3.735(6) 146.9 .
C12B H12H O11W 0.99 2.62 3.496(13) 147.7 .
C12B H12H O11Y 0.99 2.52 3.470(16) 160.3 .
C14B H14B Cl7B 0.95 2.89 3.735(8) 148.4 .
C16B H16B O6WA 0.95 2.63 3.34(18) 131.7 1_554
C18B H18D Cl3B 0.99 2.90 3.525(8) 122.0 .
C19B H19B Cl3B 1.00 2.81 3.409(6) 119.3 .
C22B H22C Cl6B 0.99 2.98 3.725(8) 132.9 1_455
C22B H22D Cl9 0.99 2.90 3.688(7) 136.9 1_455
C23B H23B Cl6B 1.00 2.93 3.730(6) 137.8 1_455
C26B H26B Cl4A 0.95 2.94 3.841(7) 158.7 1_455
C27B H27B O7WB 0.95 2.50 3.432(9) 168.3 1_545
C30B H30D Cl7B 0.99 2.97 3.748(6) 136.5 1_545
C32B H32D Cl7B 0.99 2.92 3.787(14) 146.3 1_545
C32X H32E O7WA 0.99 2.61 3.57(3) 163.9 .
C33B H33D Cl9 0.99 2.56 3.279(11) 129.7 .
C34X H34F O4WB 0.99 1.82 2.745(15) 154.8 .
C36B H36C Cl3B 0.99 2.70 3.303(9) 119.8 .
C42B H42C Cl8B 0.99 2.76 3.755(7) 178.1 1_655
C42B H42D Cl7B 0.99 2.69 3.577(8) 149.8 .
C43B H43B Cl7B 1.00 2.57 3.392(7) 138.8 .
C44B H44D Cl8B 0.99 2.92 3.565(11) 123.6 1_655
C47B H47B Cl6B 1.00 2.91 3.729(7) 139.3 .
C48B H48D Cl5A 0.99 2.80 3.485(6) 126.6 .
O1WA H1WA Cl8A 0.84 2.00 2.817(10) 164.8 .
O1WA H1WA Cl8X 0.84 1.98 2.813(10) 174.9 .
O1WA H1WA O8WA 0.84 2.59 3.314(7) 145.0 .
O1WA H1WB Cl6A 0.84 2.23 3.054(6) 168.6 1_455
O2WA H2WA O10W 0.84 2.07 2.880(13) 161.0 .
O3WA H3WA Cl4A 0.84 2.38 3.204(7) 166.5 .
O3WA H3WB O7WB 0.84 1.90 2.708(9) 160.5 1_645
O4WA H4WA Cl6A 0.84 2.27 3.038(7) 152.6 .
O4WA H4WB O5WB 0.84 1.88 2.717(8) 170.4 1_655
O5WA H5WA Cl5B 0.84 2.50 3.004(7) 119.4 .
O5WA H5WB Cl4A 0.84 2.57 3.396(7) 169.5 .
O6WA H6WA Cl3A 0.84 2.18 3.010(6) 170.6 .
O6WA H6WA Cl3X 0.84 2.47 3.29(2) 168.3 .
O6WA H6WB Cl7A 0.83 2.24 3.058(7) 169.7 1_565
O7WA H7WA Cl4A 0.84 2.35 3.185(5) 176.1 .
O7WA H7WB Cl5B 0.84 2.32 3.151(5) 169.8 .
O9WA H9WA O12W 0.84 2.36 3.02(3) 135.6 1_656
O9WA H9WB O2WA 0.84 2.12 2.945(17) 166.9 1_655
O1WB H1WC O8WB 0.84 1.85 2.653(5) 158.7 .
O1WB H1WC Cl8B 0.84 2.49 3.121(6) 132.4 .
O1WB H1WD Cl6B 0.84 2.25 3.050(5) 158.7 1_455
O2WB H2WE Cl9 0.84 2.38 3.055(8) 137.9 1_455
O2WB H2WF Cl8B 0.83 2.65 3.262(6) 132.7 1_545
O2WB H2WF O11Y 0.83 2.11 2.909(18) 161.6 1_545
O3WB H3WE Cl4B 0.83 2.43 3.236(5) 166.6 .
O3WB H3WF O7WA 0.84 1.87 2.693(7) 166.8 1_565
O4WB H4WC Cl6B 0.84 2.30 3.000(9) 141.1 .
O4WB H4WD O5WA 0.84 1.95 2.716(11) 151.0 .
O5WB H5WC Cl4B 0.84 2.48 3.296(6) 163.6 .
O5WB H5WD Cl5A 0.84 2.26 3.100(6) 174.3 1_455
O6WB H6WC Cl3B 0.84 2.26 3.093(6) 168.9 .
O6WB H6WD O11W 0.84 2.17 2.956(14) 156.2 1_545
O6WB H6WD O11X 0.84 1.85 2.693(16) 175.3 1_545
O6WB H6WD O11Y 0.84 2.47 3.157(17) 139.6 1_545
O7WB H7WC Cl5A 0.84 2.33 3.143(6) 163.3 1_455
O7WB H7WD Cl4B 0.84 2.40 3.213(6) 163.5 .
O8WB H8WC O11W 0.83 2.26 3.037(12) 156.4 .
O8WB H8WD O12W 0.84 2.05 2.82(3) 151.8 .
O10W H10E O6WA 0.84 2.16 2.841(14) 138.5 .
O10W H10F Cl8A 0.84 2.03 2.637(18) 128.2 1_565
O12X H12I Cl8B 0.84 2.52 3.288(13) 152.7 .
O12X H12J Cl8X 0.84 2.38 3.036(14) 135.8 1_564

loop_
_geom_torsion_atom_site_label_1
_geom_torsion_atom_site_label_2
_geom_torsion_atom_site_label_3
_geom_torsion_atom_site_label_4
_geom_torsion
_geom_torsion_site_symmetry_1
_geom_torsion_site_symmetry_2
_geom_torsion_site_symmetry_3
_geom_torsion_site_symmetry_4
_geom_torsion_publ_flag
C5A N1A C1A C2A -0.9(8) . . . . ?
C5A N1A C1A C48A 178.4(5) . . . . ?
N1A C1A C2A C3A 0.3(9) . . . . ?
C48A C1A C2A C3A -178.9(6) . . . . ?
C1A C2A C3A C4A 0.3(9) . . . . ?
C2A C3A C4A C5A -0.4(10) . . . . ?
C1A N1A C5A C4A 0.8(9) . . . . ?
C1A N1A C5A C6A -177.8(5) . . . . ?
C3A C4A C5A N1A -0.2(10) . . . . ?
C3A C4A C5A C6A 178.4(6) . . . . ?
N1A C5A C6A N2A -28.6(7) . . . . ?
C4A C5A C6A N2A 152.8(6) . . . . ?
C7A N2A C6A C5A 175.5(5) . . . . ?
C6A N2A C7A C8A 82.1(6) . . . . ?
C6A N2A C7A C11A -161.6(5) . . . . ?
N2A C7A C8A C9A 97.8(6) . . . . ?
C11A C7A C8A C9A -20.4(6) . . . . ?
C7A C8A C9A C10A 38.6(6) . . . . ?
C8A C9A C10A C11A -42.4(6) . . . . ?
C12A N3A C11A C10A 79.0(7) . . . . ?
C12A N3A C11A C7A -162.8(5) . . . . ?
C9A C10A C11A N3A 150.8(5) . . . . ?
C9A C10A C11A C7A 29.8(6) . . . . ?
N2A C7A C11A N3A 111.0(5) . . . . ?
C8A C7A C11A N3A -128.4(5) . . . . ?
N2A C7A C11A C10A -126.7(5) . . . . ?
C8A C7A C11A C10A -6.1(6) . . . . ?
C11A N3A C12A C13A 174.4(5) . . . . ?
C17A N4A C13A C14A 0.3(10) . . . . ?
C17A N4A C13A C12A 177.4(6) . . . . ?
N3A C12A C13A N4A 29.9(8) . . . . ?
N3A C12A C13A C14A -153.0(6) . . . . ?
N4A C13A C14A C15A 0.5(10) . . . . ?
C12A C13A C14A C15A -176.4(7) . . . . ?
C13A C14A C15A C16A -1.1(10) . . . . ?
C14A C15A C16A C17A 0.9(11) . . . . ?
C13A N4A C17A C16A -0.5(10) . . . . ?
C13A N4A C17A C18A -178.4(6) . . . . ?
C15A C16A C17A N4A -0.1(11) . . . . ?
C15A C16A C17A C18A 177.7(7) . . . . ?
C19A N5A C18A C17A 167.8(7) . . . . ?
N4A C17A C18A N5A -13.9(9) . . . . ?
C16A C17A C18A N5A 168.2(7) . . . . ?
C18A N5A C19A C20A -60.4(9) . . . . ?
C18A N5A C19A C23A -178.4(7) . . . . ?
N5A C19A C20A C21A -160.2(7) . . . . ?
C23A C19A C20A C21A -39.7(8) . . . . ?
C19A C20A C21A C22A 45.1(9) . . . . ?
C20A C21A C22A C23A -34.2(10) . . . . ?
C24A N6A C23A C19A 173.2(5) . . . . ?
C24A N6A C23A C22A -69.8(7) . . . . ?
N5A C19A C23A N6A -93.5(7) . . . . ?
C20A C19A C23A N6A 143.3(6) . . . . ?
N5A C19A C23A C22A 141.6(7) . . . . ?
C20A C19A C23A C22A 18.4(8) . . . . ?
C21A C22A C23A N6A -113.1(8) . . . . ?
C21A C22A C23A C19A 8.7(10) . . . . ?
C23A N6A C24A C25A -162.7(6) . . . . ?
C29A N7A C25A C26A -1.4(9) . . . . ?
C29A N7A C25A C24A 176.4(6) . . . . ?
N6A C24A C25A N7A 22.7(8) . . . . ?
N6A C24A C25A C26A -159.5(6) . . . . ?
N7A C25A C26A C27A 0.1(10) . . . . ?
C24A C25A C26A C27A -177.6(7) . . . . ?
C25A C26A C27A C28A 0.5(11) . . . . ?
C26A C27A C28A C29A 0.2(11) . . . . ?
C25A N7A C29A C28A 2.3(9) . . . . ?
C25A N7A C29A C30A -177.5(5) . . . . ?
C27A C28A C29A N7A -1.7(10) . . . . ?
C27A C28A C29A C30A 178.0(6) . . . . ?
C31A N8A C30A C29A -173.0(6) . . . . ?
N7A C29A C30A N8A 51.8(8) . . . . ?
C28A C29A C30A N8A -128.0(7) . . . . ?
C30A N8A C31A C32A -54.8(8) . . . . ?
C30A N8A C31A C35A -171.1(6) . . . . ?
N8A C31A C32A C33A -156.5(6) . . . . ?
C35A C31A C32A C33A -35.9(7) . . . . ?
C31A C32A C33A C34A 13.5(8) . . . . ?
C32A C33A C34A C35A 13.8(8) . . . . ?
C36A N9A C35A C31A -63.1(8) . . . . ?
C36A N9A C35A C34A 50.1(8) . . . . ?
N8A C31A C35A N9A -75.8(7) . . . . ?
C32A C31A C35A N9A 161.7(5) . . . . ?
N8A C31A C35A C34A 166.2(6) . . . . ?
C32A C31A C35A C34A 43.8(6) . . . . ?
C33A C34A C35A N9A -158.2(6) . . . . ?
C33A C34A C35A C31A -35.0(7) . . . . ?
C35A N9A C36A C37A -100.9(9) . . . . ?
C41A N10A C37A C38A -1.4(10) . . . . ?
C41A N10A C37A C36A -171.6(7) . . . . ?
N9A C36A C37A N10A -14.6(11) . . . . ?
N9A C36A C37A C38A 174.8(7) . . . . ?
N10A C37A C38A C39A 4.3(12) . . . . ?
C36A C37A C38A C39A 174.3(9) . . . . ?
C37A C38A C39A C40A -2.9(14) . . . . ?
C38A C39A C40A C41A -1.0(15) . . . . ?
C37A N10A C41A C40A -2.8(10) . . . . ?
C37A N10A C41A C42A 174.7(6) . . . . ?
C39A C40A C41A N10A 4.0(13) . . . . ?
C39A C40A C41A C42A -173.5(8) . . . . ?
N10A C41A C42A N11A 26.4(8) . . . . ?
C40A C41A C42A N11A -156.1(7) . . . . ?
C43A N11A C42A C41A -169.9(5) . . . . ?
C42A N11A C43A C44A -49.8(7) . . . . ?
C42A N11A C43A C47A -165.1(5) . . . . ?
N11A C43A C44A C45A -163.5(5) . . . . ?
C47A C43A C44A C45A -41.3(7) . . . . ?
C43A C44A C45A C46A 24.6(7) . . . . ?
C44A C45A C46A C47A 1.9(8) . . . . ?
C48A N12A C47A C43A 178.0(5) . . . . ?
C48A N12A C47A C46A -65.0(7) . . . . ?
N11A C43A C47A N12A -73.2(7) . . . . ?
C44A C43A C47A N12A 164.9(6) . . . . ?
N11A C43A C47A C46A 164.4(5) . . . . ?
C44A C43A C47A C46A 42.5(7) . . . . ?
C45A C46A C47A N12A -151.2(5) . . . . ?
C45A C46A C47A C43A -27.5(7) . . . . ?
C47A N12A C48A C1A -166.5(5) . . . . ?
N1A C1A C48A N12A -11.4(7) . . . . ?
C2A C1A C48A N12A 167.9(5) . . . . ?
C5B N1B C1B C2B -1.4(8) . . . . ?
C5B N1B C1B C48B 179.1(5) . . . . ?
N1B C1B C2B C3B 2.3(9) . . . . ?
C48B C1B C2B C3B -178.2(6) . . . . ?
C1B C2B C3B C4B -1.9(9) . . . . ?
C2B C3B C4B C5B 0.6(9) . . . . ?
C1B N1B C5B C4B 0.0(8) . . . . ?
C1B N1B C5B C6B -178.8(5) . . . . ?
C3B C4B C5B N1B 0.3(9) . . . . ?
C3B C4B C5B C6B 179.1(5) . . . . ?
C7B N2B C6B C5B 177.7(4) . . . . ?
N1B C5B C6B N2B -30.4(6) . . . . ?
C4B C5B C6B N2B 150.8(5) . . . . ?
C6B N2B C7B C8X 81.1(6) . . . . ?
C6B N2B C7B C8B 81.1(6) . . . . ?
C6B N2B C7B C11B -160.7(5) . . . . ?
N2B C7B C8B C9B 99.8(6) . . . . ?
C11B C7B C8B C9B -20.1(6) . . . . ?
C7B C8B C9B C10B 39.5(7) . . . . ?
C8B C9B C10B C11B -42.1(6) . . . . ?
N2B C7B C8X C9X 138.5(11) . . . . ?
C11B C7B C8X C9X 18.6(12) . . . . ?
C7B C8X C9X C10X -24.0(18) . . . . ?
C8X C9X C10X C11B 19.9(18) . . . . ?
C12B N3B C11B C10X 78.4(6) . . . . ?
C12B N3B C11B C10B 78.4(6) . . . . ?
C12B N3B C11B C7B -163.0(5) . . . . ?
C9X C10X C11B N3B 112.8(11) . . . . ?
C9X C10X C11B C7B -8.7(12) . . . . ?
C9B C10B C11B N3B 149.9(5) . . . . ?
C9B C10B C11B C7B 28.3(6) . . . . ?
N2B C7B C11B N3B 108.4(5) . . . . ?
C8X C7B C11B N3B -128.7(5) . . . . ?
C8B C7B C11B N3B -128.7(5) . . . . ?
N2B C7B C11B C10X -128.6(5) . . . . ?
C8X C7B C11B C10X -5.7(6) . . . . ?
N2B C7B C11B C10B -128.6(5) . . . . ?
C8B C7B C11B C10B -5.7(6) . . . . ?
C11B N3B C12B C13B 173.7(5) . . . . ?
C17B N4B C13B C14B 1.4(9) . . . . ?
C17B N4B C13B C12B 179.3(5) . . . . ?
N3B C12B C13B N4B 29.5(7) . . . . ?
N3B C12B C13B C14B -152.7(6) . . . . ?
N4B C13B C14B C15B -1.1(10) . . . . ?
C12B C13B C14B C15B -178.7(6) . . . . ?
C13B C14B C15B C16B 0.2(10) . . . . ?
C14B C15B C16B C17B 0.3(10) . . . . ?
C13B N4B C17B C16B -0.9(9) . . . . ?
C13B N4B C17B C18B -177.0(6) . . . . ?
C15B C16B C17B N4B 0.0(10) . . . . ?
C15B C16B C17B C18B 175.9(6) . . . . ?
C19B N5B C18B C17B 171.7(5) . . . . ?
N4B C17B C18B N5B -15.6(8) . . . . ?
C16B C17B C18B N5B 168.2(6) . . . . ?
C18B N5B C19B C20B -64.9(7) . . . . ?
C18B N5B C19B C23B 177.0(5) . . . . ?
N5B C19B C20B C21B -161.3(6) . . . . ?
C23B C19B C20B C21B -40.2(7) . . . . ?
C19B C20B C21B C22B 46.5(7) . . . . ?
C20B C21B C22B C23B -35.9(8) . . . . ?
C24B N6B C23B C22B -68.0(7) . . . . ?
C24B N6B C23B C19B 173.7(5) . . . . ?
C21B C22B C23B N6B -111.0(7) . . . . ?
C21B C22B C23B C19B 11.3(7) . . . . ?
N5B C19B C23B N6B -95.7(6) . . . . ?
C20B C19B C23B N6B 140.7(5) . . . . ?
N5B C19B C23B C22B 141.2(6) . . . . ?
C20B C19B C23B C22B 17.7(7) . . . . ?
C23B N6B C24B C25B -161.5(5) . . . . ?
C29B N7B C25B C26B -1.9(8) . . . . ?
C29B N7B C25B C24B 176.8(5) . . . . ?
N6B C24B C25B N7B 21.4(7) . . . . ?
N6B C24B C25B C26B -159.9(5) . . . . ?
N7B C25B C26B C27B 0.9(9) . . . . ?
C24B C25B C26B C27B -177.7(6) . . . . ?
C25B C26B C27B C28B 0.1(9) . . . . ?
C26B C27B C28B C29B -0.2(9) . . . . ?
C25B N7B C29B C28B 1.8(8) . . . . ?
C25B N7B C29B C30B -177.3(5) . . . . ?
C27B C28B C29B N7B -0.7(8) . . . . ?
C27B C28B C29B C30B 178.2(5) . . . . ?
C31X N8B C30B C29B -175.7(5) . . . . ?
C31B N8B C30B C29B -175.7(5) . . . . ?
N7B C29B C30B N8B 51.3(6) . . . . ?
C28B C29B C30B N8B -127.8(6) . . . . ?
C30B N8B C31B C32B -54.0(9) . . . . ?
C30B N8B C31B C35B -173.0(5) . . . . ?
N8B C31B C32B C33B -153.4(7) . . . . ?
C35B C31B C32B C33B -31.7(10) . . . . ?
C31B C32B C33B C34B 7.6(12) . . . . ?
C32B C33B C34B C35B 18.3(11) . . . . ?
C36B N9B C35B C31B -65.5(7) . . . . ?
C36B N9B C35B C34B 43.4(8) . . . . ?
N8B C31B C35B N9B -81.1(6) . . . . ?
C32B C31B C35B N9B 156.0(6) . . . . ?
N8B C31B C35B C34B 164.9(6) . . . . ?
C32B C31B C35B C34B 41.9(7) . . . . ?
C33B C34B C35B N9B -155.5(7) . . . . ?
C33B C34B C35B C31B -36.1(8) . . . . ?
C30B N8B C31X C32X -68.1(12) . . . . ?
C30B N8B C31X C35X -173.0(5) . . . . ?
N8B C31X C32X C33X -111(2) . . . . ?
C35X C31X C32X C33X 4(3) . . . . ?
C31X C32X C33X C34X -26(3) . . . . ?
C32X C33X C34X C35X 33(2) . . . . ?
C36B N9B C35X C31X -65.5(7) . . . . ?
C36B N9B C35X C34X 76.3(10) . . . . ?
N8B C31X C35X N9B -81.1(6) . . . . ?
C32X C31X C35X N9B 162.2(17) . . . . ?
N8B C31X C35X C34X 135.9(8) . . . . ?
C32X C31X C35X C34X 19.1(18) . . . . ?
C33X C34X C35X N9B -175.9(10) . . . . ?
C33X C34X C35X C31X -34.5(14) . . . . ?
C35X N9B C36B C37B -105.3(9) . . . . ?
C35B N9B C36B C37B -105.3(9) . . . . ?
C41B N10B C37B C38B -1.6(10) . . . . ?
C41B N10B C37B C36B -177.6(8) . . . . ?
N9B C36B C37B N10B -2.8(13) . . . . ?
N9B C36B C37B C38B -178.9(8) . . . . ?
N10B C37B C38B C39B 3.7(12) . . . . ?
C36B C37B C38B C39B 179.6(9) . . . . ?
C37B C38B C39B C40B -1.7(12) . . . . ?
C38B C39B C40B C41B -2.2(12) . . . . ?
C37B N10B C41B C40B -2.6(10) . . . . ?
C37B N10B C41B C42B 174.7(6) . . . . ?
C39B C40B C41B N10B 4.5(11) . . . . ?
C39B C40B C41B C42B -172.7(7) . . . . ?
C43B N11B C42B C41B -173.2(5) . . . . ?
N10B C41B C42B N11B 30.9(8) . . . . ?
C40B C41B C42B N11B -151.7(6) . . . . ?
C42B N11B C43B C44B -50.4(7) . . . . ?
C42B N11B C43B C47B -166.0(5) . . . . ?
N11B C43B C44B C45B -161.0(5) . . . . ?
C47B C43B C44B C45B -39.1(7) . . . . ?
C43B C44B C45B C46B 21.8(8) . . . . ?
C44B C45B C46B C47B 4.0(7) . . . . ?
C48B N12B C47B C43B 174.9(6) . . . . ?
C48B N12B C47B C46B -66.6(7) . . . . ?
N11B C43B C47B N12B -73.5(7) . . . . ?
C44B C43B C47B N12B 165.0(6) . . . . ?
N11B C43B C47B C46B 163.2(5) . . . . ?
C44B C43B C47B C46B 41.7(7) . . . . ?
C45B C46B C47B N12B -153.2(5) . . . . ?
C45B C46B C47B C43B -28.1(7) . . . . ?
C47B N12B C48B C1B -167.0(5) . . . . ?
N1B C1B C48B N12B -7.5(8) . . . . ?
C2B C1B C48B N12B 172.9(5) . . . . ?
